data_4327997
loop_
_publ_author_name
'Siew-Peng Chia'
'Hui-Xian Yeong'
'Cheuk-Wai So'

_publ_section_title
;
 Reactivity of Digermylenes toward Potassium Graphite: Synthesis and
 Characterization of Germylidenide Anions
;
_journal_name_full 'Inorganic Chemistry'
_journal_page_first 1002
_journal_page_last 1010
_journal_paper_doi 10.1021/ic202138t
_journal_volume 51
_journal_year 2012
_chemical_formula_moiety 'C100 H134.45 Ge4 K4 N4 O12'
_chemical_formula_sum 'C100 H134.45 Ge4 K4 N4 O12'
_chemical_formula_weight 2031.33
_chemical_name_systematic
; 
 ? 
;
_space_group_IT_number 14
_symmetry_cell_setting monoclinic
_symmetry_space_group_name_Hall '-P 2yn'
_symmetry_space_group_name_H-M 'P 1 21/n 1'
_atom_sites_solution_hydrogens geom
_atom_sites_solution_primary direct
_atom_sites_solution_secondary difmap
_audit_creation_method SHELXL-97
_cell_angle_alpha 90.00
_cell_angle_beta 95.867(2)
_cell_angle_gamma 90.00
_cell_formula_units_Z 4
_cell_length_a 15.8408(6)
_cell_length_b 26.3835(8)
_cell_length_c 25.1989(9)
_cell_measurement_reflns_used 9976
_cell_measurement_temperature 103(2)
_cell_measurement_theta_max 20.41
_cell_measurement_theta_min 2.12
_cell_volume 10476.4(6)
_computing_cell_refinement 'Bruker SAINT'
_computing_data_collection 'Bruker APEX2'
_computing_data_reduction 'Bruker SAINT'
_computing_molecular_graphics 'Bruker SHELXTL'
_computing_publication_material 'Bruker SHELXTL'
_computing_structure_refinement 'SHELXL-97 (Sheldrick, 2008)'
_computing_structure_solution 'SHELXS-97 (Sheldrick, 2008)'
_diffrn_ambient_temperature 103(2)
_diffrn_measured_fraction_theta_full 0.992
_diffrn_measured_fraction_theta_max 0.992
_diffrn_measurement_device_type 'Bruker APEX-II CCD'
_diffrn_measurement_method '\f and \w scans'
_diffrn_radiation_monochromator graphite
_diffrn_radiation_source 'fine-focus sealed tube'
_diffrn_radiation_type MoK\a
_diffrn_radiation_wavelength 0.71073
_diffrn_reflns_av_R_equivalents 0.1045
_diffrn_reflns_av_sigmaI/netI 0.1317
_diffrn_reflns_limit_h_max 19
_diffrn_reflns_limit_h_min -19
_diffrn_reflns_limit_k_max 31
_diffrn_reflns_limit_k_min -31
_diffrn_reflns_limit_l_max 30
_diffrn_reflns_limit_l_min -29
_diffrn_reflns_number 129898
_diffrn_reflns_theta_full 25.44
_diffrn_reflns_theta_max 25.44
_diffrn_reflns_theta_min 1.65
_exptl_absorpt_coefficient_mu 1.352
_exptl_absorpt_correction_T_max 0.9479
_exptl_absorpt_correction_T_min 0.6137
_exptl_absorpt_correction_type multi-scan
_exptl_absorpt_process_details sadabs
_exptl_crystal_colour brown
_exptl_crystal_density_diffrn 1.288
_exptl_crystal_description needle
_exptl_crystal_F_000 4250
_exptl_crystal_size_max 0.40
_exptl_crystal_size_mid 0.04
_exptl_crystal_size_min 0.04
_refine_diff_density_max 0.758
_refine_diff_density_min -0.698
_refine_diff_density_rms 0.123
_refine_ls_extinction_method none
_refine_ls_goodness_of_fit_ref 1.036
_refine_ls_hydrogen_treatment constr
_refine_ls_matrix_type full
_refine_ls_number_parameters 1333
_refine_ls_number_reflns 19228
_refine_ls_number_restraints 630
_refine_ls_restrained_S_all 1.076
_refine_ls_R_factor_all 0.1615
_refine_ls_R_factor_gt 0.0585
_refine_ls_shift/su_max 0.005
_refine_ls_shift/su_mean 0.000
_refine_ls_structure_factor_coef Fsqd
_refine_ls_weighting_details 'calc w=1/[\s^2^(Fo^2^)+(0.1015P)^2^+3.0160P] where P=(Fo^2^+2Fc^2^)/3'
_refine_ls_weighting_scheme calc
_refine_ls_wR_factor_gt 0.1374
_refine_ls_wR_factor_ref 0.1975
_reflns_number_gt 9782
_reflns_number_total 19228
_reflns_threshold_expression >2sigma(I)
_cod_data_source_file ic202138t_si_002_6.cif
_cod_data_source_block scw421s
_cod_database_code 4327997

loop_
_symmetry_equiv_pos_as_xyz
'x, y, z'
'-x+1/2, y+1/2, -z+1/2'
'-x, -y, -z'
'x-1/2, -y-1/2, z-1/2'

loop_
_atom_site_label
_atom_site_type_symbol
_atom_site_fract_x
_atom_site_fract_y
_atom_site_fract_z
_atom_site_U_iso_or_equiv
_atom_site_adp_type
_atom_site_occupancy
_atom_site_symmetry_multiplicity
_atom_site_calc_flag
_atom_site_refinement_flags
_atom_site_disorder_assembly
_atom_site_disorder_group
Ge1 Ge 0.11396(4) 1.03685(2) 0.66557(3) 0.0307(2) Uani 1 1 d . . .
Ge2 Ge 0.25208(5) 0.90567(3) 0.89387(3) 0.0448(2) Uani 1 1 d . A .
Ge3 Ge 0.42488(4) 0.79190(2) 0.68409(3) 0.0306(2) Uani 1 1 d . A .
Ge4 Ge 0.06514(5) 0.67321(2) 0.71834(3) 0.0340(2) Uani 1 1 d . A .
C1 C 0.0956(4) 1.0721(2) 0.7300(3) 0.0289(15) Uani 1 1 d . A .
C2 C 0.1424(4) 1.0775(2) 0.7791(3) 0.0356(17) Uani 1 1 d . . .
C3 C 0.2410(5) 1.0669(3) 0.8489(3) 0.051(2) Uani 1 1 d . . .
H3A H 0.2240 1.0375 0.8699 0.061 Uiso 1 1 calc R . .
H3B H 0.3021 1.0736 0.8587 0.061 Uiso 1 1 calc R . .
C4 C 0.1230(5) 1.1081(2) 0.8196(3) 0.0380(18) Uani 1 1 d . . .
C5 C 0.0493(5) 1.1372(3) 0.8147(3) 0.0439(19) Uani 1 1 d . . .
H5 H 0.0354 1.1585 0.8429 0.053 Uiso 1 1 calc R . .
C6 C -0.0019(5) 1.1341(2) 0.7684(3) 0.0447(19) Uani 1 1 d . . .
H6 H -0.0532 1.1530 0.7647 0.054 Uiso 1 1 calc R . .
C7 C 0.0187(4) 1.1033(2) 0.7245(3) 0.0304(16) Uani 1 1 d . . .
C8 C -0.0246(4) 1.1023(2) 0.6743(3) 0.0308(16) Uani 1 1 d . A .
C9 C -0.1025(4) 1.1326(2) 0.6549(3) 0.0443(19) Uani 1 1 d . . .
H9A H -0.1245 1.1495 0.6852 0.067 Uiso 1 1 calc R . .
H9B H -0.1459 1.1098 0.6377 0.067 Uiso 1 1 calc R . .
H9C H -0.0876 1.1581 0.6291 0.067 Uiso 1 1 calc R . .
C10 C -0.0229(4) 1.0658(2) 0.5850(2) 0.0247(14) Uani 1 1 d . A .
C11 C 0.0069(4) 1.0957(2) 0.5449(3) 0.0273(15) Uani 1 1 d . . .
C12 C 0.0734(4) 1.1362(2) 0.5580(3) 0.0348(17) Uani 1 1 d . . .
H12 H 0.0800 1.1406 0.5976 0.042 Uiso 1 1 calc R . .
C13 C 0.0475(5) 1.1876(3) 0.5334(3) 0.060(2) Uani 1 1 d . . .
H13A H 0.0372 1.1842 0.4945 0.091 Uiso 1 1 calc R . .
H13B H 0.0931 1.2122 0.5423 0.091 Uiso 1 1 calc R . .
H13C H -0.0044 1.1994 0.5476 0.091 Uiso 1 1 calc R . .
C14 C 0.1595(5) 1.1213(3) 0.5415(3) 0.056(2) Uani 1 1 d . . .
H14A H 0.1778 1.0894 0.5588 0.084 Uiso 1 1 calc R . .
H14B H 0.2009 1.1479 0.5523 0.084 Uiso 1 1 calc R . .
H14C H 0.1554 1.1171 0.5027 0.084 Uiso 1 1 calc R . .
C15 C -0.0230(4) 1.0863(2) 0.4925(3) 0.0347(17) Uani 1 1 d . . .
H15 H -0.0034 1.1064 0.4650 0.042 Uiso 1 1 calc R . .
C16 C -0.0815(4) 1.0478(2) 0.4794(3) 0.0376(17) Uani 1 1 d . . .
H16 H -0.0996 1.0406 0.4431 0.045 Uiso 1 1 calc R . .
C17 C -0.1128(4) 1.0202(2) 0.5194(3) 0.0365(17) Uani 1 1 d . . .
H17 H -0.1538 0.9945 0.5103 0.044 Uiso 1 1 calc R . .
C18 C -0.0861(4) 1.0290(2) 0.5724(3) 0.0311(16) Uani 1 1 d . . .
C19 C -0.1231(5) 0.9996(3) 0.6167(3) 0.046(2) Uani 1 1 d . . .
H19 H -0.1033 1.0161 0.6515 0.055 Uiso 1 1 calc R . .
C20 C -0.2198(5) 1.0010(3) 0.6098(4) 0.063(2) Uani 1 1 d . . .
H20A H -0.2391 1.0362 0.6064 0.095 Uiso 1 1 calc R . .
H20B H -0.2417 0.9855 0.6410 0.095 Uiso 1 1 calc R . .
H20C H -0.2408 0.9821 0.5777 0.095 Uiso 1 1 calc R . .
C21 C -0.0942(6) 0.9451(3) 0.6193(3) 0.066(3) Uani 1 1 d . . .
H21A H -0.1221 0.9272 0.6468 0.099 Uiso 1 1 calc R . .
H21B H -0.0325 0.9438 0.6281 0.099 Uiso 1 1 calc R . .
H21C H -0.1093 0.9288 0.5846 0.099 Uiso 1 1 calc R . .
C22 C 0.3336(4) 0.9474(2) 0.8626(3) 0.0358(17) Uani 1 1 d . A .
C23 C 0.3533(5) 0.9543(2) 0.8101(3) 0.0399(18) Uani 1 1 d . A .
C24 C 0.3619(5) 0.9443(3) 0.7227(3) 0.053(2) Uani 1 1 d . . .
H24A H 0.4056 0.9183 0.7180 0.064 Uiso 1 1 calc R . .
H24B H 0.3251 0.9481 0.6888 0.064 Uiso 1 1 calc R . .
C25 C 0.4071(5) 0.9900(2) 0.7943(3) 0.0418(19) Uani 1 1 d . . .
C26 C 0.4513(5) 1.0233(3) 0.8303(3) 0.048(2) Uani 1 1 d . . .
H26 H 0.4889 1.0481 0.8189 0.058 Uiso 1 1 calc R . .
C27 C 0.4377(5) 1.0181(3) 0.8831(3) 0.048(2) Uani 1 1 d . . .
H27 H 0.4682 1.0393 0.9088 0.058 Uiso 1 1 calc R . .
C28 C 0.3790(4) 0.9817(2) 0.9011(3) 0.0391(18) Uani 1 1 d . . .
C29 C 0.3538(4) 0.9778(2) 0.9523(3) 0.0390(18) Uani 1 1 d . A .
C30 C 0.3882(5) 1.0090(3) 1.0004(3) 0.051(2) Uani 1 1 d . . .
H30A H 0.3449 1.0333 1.0093 0.077 Uiso 1 1 calc R . .
H30B H 0.4389 1.0274 0.9921 0.077 Uiso 1 1 calc R . .
H30C H 0.4029 0.9865 1.0309 0.077 Uiso 1 1 calc R . .
C31 C 0.2510(5) 0.9395(3) 1.0054(3) 0.049(2) Uani 1 1 d . A .
C32 C 0.1906(5) 0.9766(3) 1.0150(3) 0.059(2) Uani 1 1 d . . .
C33 C 0.1675(6) 1.0201(4) 0.9764(3) 0.073(3) Uani 1 1 d . . .
H33 H 0.2149 1.0236 0.9533 0.087 Uiso 1 1 calc R . .
C34 C 0.1594(8) 1.0711(4) 1.0048(4) 0.108(4) Uani 1 1 d . . .
H34A H 0.1083 1.0708 1.0237 0.162 Uiso 1 1 calc R . .
H34B H 0.1552 1.0985 0.9784 0.162 Uiso 1 1 calc R . .
H34C H 0.2094 1.0765 1.0304 0.162 Uiso 1 1 calc R . .
C35 C 0.0870(6) 1.0083(5) 0.9396(4) 0.102(4) Uani 1 1 d . . .
H35A H 0.0967 0.9786 0.9177 0.153 Uiso 1 1 calc R . .
H35B H 0.0724 1.0375 0.9163 0.153 Uiso 1 1 calc R . .
H35C H 0.0401 1.0014 0.9611 0.153 Uiso 1 1 calc R . .
C36 C 0.1473(6) 0.9709(4) 1.0606(4) 0.082(3) Uani 1 1 d . . .
H36 H 0.1052 0.9949 1.0678 0.098 Uiso 1 1 calc R . .
C37 C 0.1651(8) 0.9309(5) 1.0949(4) 0.089(3) Uani 1 1 d . . .
H37 H 0.1342 0.9270 1.1250 0.107 Uiso 1 1 calc R . .
C38 C 0.2260(7) 0.8971(4) 1.0862(3) 0.077(3) Uani 1 1 d . . .
H38 H 0.2381 0.8704 1.1112 0.093 Uiso 1 1 calc R . .
C39 C 0.2717(6) 0.8999(3) 1.0418(3) 0.057(2) Uani 1 1 d . . .
C40 C 0.3423(6) 0.8621(3) 1.0336(3) 0.067(3) Uani 1 1 d D . .
H40 H 0.3731 0.8737 1.0032 0.080 Uiso 1 1 calc R . .
C41 C 0.4049(6) 0.8577(3) 1.0829(4) 0.077(3) Uani 1 1 d . . .
H41A H 0.4275 0.8913 1.0930 0.115 Uiso 1 1 calc R . .
H41B H 0.4516 0.8352 1.0755 0.115 Uiso 1 1 calc R . .
H41C H 0.3762 0.8436 1.1123 0.115 Uiso 1 1 calc R . .
C42 C 0.3044(7) 0.8099(3) 1.0205(4) 0.085(3) Uani 1 1 d . . .
H42A H 0.2753 0.7977 1.0506 0.127 Uiso 1 1 calc R . .
H42B H 0.3499 0.7862 1.0139 0.127 Uiso 1 1 calc R . .
H42C H 0.2638 0.8122 0.9886 0.127 Uiso 1 1 calc R . .
C43 C 0.3168(4) 0.8263(2) 0.6718(3) 0.0294(15) Uani 1 1 d . A .
C44 C 0.2477(4) 0.8311(2) 0.7011(2) 0.0282(15) Uani 1 1 d . A .
C45 C 0.1553(5) 0.8188(2) 0.7606(3) 0.0413(19) Uani 1 1 d . . .
H45A H 0.1497 0.8246 0.7989 0.050 Uiso 1 1 calc R . .
H45B H 0.1210 0.7888 0.7486 0.050 Uiso 1 1 calc R . .
C46 C 0.1792(4) 0.8608(2) 0.6874(3) 0.0341(17) Uani 1 1 d . A .
C47 C 0.1707(5) 0.8894(3) 0.6406(3) 0.046(2) Uani 1 1 d . . .
H47 H 0.1225 0.9103 0.6314 0.055 Uiso 1 1 calc R . .
C48 C 0.2352(5) 0.8860(3) 0.6087(3) 0.054(2) Uani 1 1 d . . .
H48 H 0.2310 0.9045 0.5762 0.065 Uiso 1 1 calc R . .
C49 C 0.3082(4) 0.8559(2) 0.6226(3) 0.0341(16) Uani 1 1 d . . .
C50 C 0.3777(5) 0.8522(3) 0.5934(3) 0.0420(18) Uani 1 1 d . A .
C51 C 0.3843(5) 0.8777(3) 0.5404(3) 0.060(2) Uani 1 1 d . . .
H51A H 0.4299 0.9029 0.5442 0.089 Uiso 1 1 calc R . .
H51B H 0.3304 0.8944 0.5286 0.089 Uiso 1 1 calc R . .
H51C H 0.3968 0.8522 0.5140 0.089 Uiso 1 1 calc R . .
C52 C 0.5223(4) 0.8218(3) 0.5958(3) 0.0390(18) Uani 1 1 d . A .
C53 C 0.5796(5) 0.8609(3) 0.6092(3) 0.048(2) Uani 1 1 d . . .
C54 C 0.5586(6) 0.9037(3) 0.6457(4) 0.071(3) Uani 1 1 d . . .
H54 H 0.5004 0.8969 0.6561 0.085 Uiso 1 1 calc R . .
C55 C 0.5557(5) 0.9556(3) 0.6192(4) 0.085(3) Uani 1 1 d . . .
H55A H 0.6130 0.9652 0.6115 0.128 Uiso 1 1 calc R . .
H55B H 0.5342 0.9806 0.6431 0.128 Uiso 1 1 calc R . .
H55C H 0.5182 0.9542 0.5858 0.128 Uiso 1 1 calc R . .
C56 C 0.6192(9) 0.9040(4) 0.6973(4) 0.109(4) Uani 1 1 d . . .
H56A H 0.6177 0.8708 0.7147 0.164 Uiso 1 1 calc R . .
H56B H 0.6014 0.9302 0.7214 0.164 Uiso 1 1 calc R . .
H56C H 0.6770 0.9111 0.6888 0.164 Uiso 1 1 calc R . .
C57 C 0.6582(5) 0.8599(3) 0.5883(4) 0.058(2) Uani 1 1 d . . .
H57 H 0.6980 0.8863 0.5972 0.069 Uiso 1 1 calc R . .
C58 C 0.6784(5) 0.8217(4) 0.5553(4) 0.062(3) Uani 1 1 d . . .
H58 H 0.7317 0.8220 0.5411 0.075 Uiso 1 1 calc R . .
C59 C 0.6223(5) 0.7826(3) 0.5425(3) 0.061(2) Uani 1 1 d . . .
H59 H 0.6376 0.7562 0.5196 0.073 Uiso 1 1 calc R . .
C60 C 0.5435(5) 0.7813(3) 0.5624(3) 0.048(2) Uani 1 1 d . . .
C61 C 0.4841(6) 0.7363(3) 0.5492(3) 0.063(2) Uani 1 1 d . . .
H61 H 0.4386 0.7373 0.5740 0.076 Uiso 1 1 calc R . .
C62 C 0.4413(8) 0.7413(5) 0.4913(5) 0.123(4) Uani 1 1 d . . .
H62A H 0.4087 0.7729 0.4878 0.184 Uiso 1 1 calc R . .
H62B H 0.4031 0.7125 0.4831 0.184 Uiso 1 1 calc R . .
H62C H 0.4850 0.7417 0.4665 0.184 Uiso 1 1 calc R . .
C63 C 0.5286(7) 0.6856(4) 0.5560(4) 0.091(3) Uani 1 1 d . . .
H63A H 0.5726 0.6835 0.5314 0.136 Uiso 1 1 calc R . .
H63B H 0.4874 0.6583 0.5482 0.136 Uiso 1 1 calc R . .
H63C H 0.5549 0.6823 0.5928 0.136 Uiso 1 1 calc R . .
C64 C 0.1303(4) 0.6962(2) 0.7825(3) 0.0294(16) Uani 1 1 d . . .
C65 C 0.2172(5) 0.7014(2) 0.7975(3) 0.0309(16) Uani 1 1 d . . .
C66 C 0.3581(4) 0.6937(2) 0.8016(3) 0.0411(18) Uani 1 1 d . . .
H66A H 0.3735 0.6609 0.8190 0.049 Uiso 1 1 calc R . .
H66B H 0.4058 0.7050 0.7820 0.049 Uiso 1 1 calc R . .
C67 C 0.2520(4) 0.7253(2) 0.8421(3) 0.0325(16) Uani 1 1 d . . .
C68 C 0.2032(5) 0.7460(2) 0.8797(3) 0.0371(17) Uani 1 1 d . . .
H68 H 0.2282 0.7623 0.9110 0.045 Uiso 1 1 calc R . .
C69 C 0.1174(5) 0.7414(2) 0.8686(3) 0.0407(18) Uani 1 1 d . . .
H69 H 0.0818 0.7543 0.8936 0.049 Uiso 1 1 calc R . .
C70 C 0.0790(4) 0.7181(2) 0.8213(3) 0.0319(16) Uani 1 1 d . . .
C71 C -0.0081(5) 0.7168(2) 0.8046(3) 0.0351(17) Uani 1 1 d . A .
C72 C -0.0763(5) 0.7362(3) 0.8369(3) 0.050(2) Uani 1 1 d . . .
H72A H -0.0986 0.7683 0.8217 0.075 Uiso 1 1 calc R . .
H72B H -0.0523 0.7417 0.8738 0.075 Uiso 1 1 calc R . .
H72C H -0.1223 0.7113 0.8361 0.075 Uiso 1 1 calc R . .
C73 C -0.1148(4) 0.6976(2) 0.7321(3) 0.0306(16) Uani 1 1 d . A .
C74 C -0.1672(5) 0.6547(2) 0.7370(3) 0.0386(18) Uani 1 1 d . . .
C75 C -0.1317(5) 0.6060(3) 0.7635(3) 0.051(2) Uani 1 1 d . . .
H75 H -0.0686 0.6096 0.7695 0.062 Uiso 1 1 calc R . .
C76 C -0.1633(8) 0.5979(4) 0.8159(5) 0.120(5) Uani 1 1 d . . .
H76A H -0.1513 0.6279 0.8382 0.180 Uiso 1 1 calc R . .
H76B H -0.1349 0.5684 0.8332 0.180 Uiso 1 1 calc R . .
H76C H -0.2247 0.5919 0.8110 0.180 Uiso 1 1 calc R . .
C77 C -0.1512(6) 0.5603(3) 0.7274(4) 0.090(3) Uani 1 1 d . . .
H77A H -0.1196 0.5308 0.7424 0.135 Uiso 1 1 calc R . .
H77B H -0.1343 0.5676 0.6918 0.135 Uiso 1 1 calc R . .
H77C H -0.2122 0.5531 0.7246 0.135 Uiso 1 1 calc R . .
C78 C -0.2512(5) 0.6580(3) 0.7173(3) 0.0456(19) Uani 1 1 d . . .
H78 H -0.2875 0.6298 0.7209 0.055 Uiso 1 1 calc R . .
C79 C -0.2840(5) 0.7009(3) 0.6925(3) 0.047(2) Uani 1 1 d . . .
H79 H -0.3427 0.7029 0.6803 0.057 Uiso 1 1 calc R . .
C80 C -0.2308(5) 0.7413(3) 0.6853(3) 0.0431(19) Uani 1 1 d . . .
H80 H -0.2531 0.7703 0.6664 0.052 Uiso 1 1 calc R . .
C81 C -0.1464(4) 0.7407(2) 0.7049(3) 0.0354(17) Uani 1 1 d . . .
C82 C -0.0897(5) 0.7867(2) 0.6979(3) 0.0436(19) Uani 1 1 d . . .
H82 H -0.0348 0.7809 0.7204 0.052 Uiso 1 1 calc R . .
C83 C -0.1296(6) 0.8352(3) 0.7183(4) 0.070(3) Uani 1 1 d . . .
H83A H -0.1813 0.8435 0.6952 0.105 Uiso 1 1 calc R . .
H83B H -0.0892 0.8633 0.7179 0.105 Uiso 1 1 calc R . .
H83C H -0.1437 0.8298 0.7549 0.105 Uiso 1 1 calc R . .
C84 C -0.0695(5) 0.7920(3) 0.6406(3) 0.060(2) Uani 1 1 d . . .
H84A H -0.0441 0.7604 0.6293 0.090 Uiso 1 1 calc R . .
H84B H -0.0295 0.8200 0.6381 0.090 Uiso 1 1 calc R . .
H84C H -0.1218 0.7989 0.6176 0.090 Uiso 1 1 calc R . .
C85 C -0.1448(10) 0.9841(8) 0.7671(8) 0.133(7) Uani 0.700(11) 1 d PDU A 1
H85A H -0.1330 0.9653 0.7351 0.200 Uiso 0.700(11) 1 calc PR A 1
H85B H -0.1752 1.0154 0.7565 0.200 Uiso 0.700(11) 1 calc PR A 1
H85C H -0.1797 0.9632 0.7885 0.200 Uiso 0.700(11) 1 calc PR A 1
C86 C -0.0659(8) 0.9963(4) 0.7982(6) 0.086(4) Uani 0.700(11) 1 d PDU A 1
H86A H -0.0769 1.0107 0.8331 0.103 Uiso 0.700(11) 1 calc PR A 1
H86B H -0.0336 1.0214 0.7792 0.103 Uiso 0.700(11) 1 calc PR A 1
C87 C -0.0565(8) 0.9160(4) 0.8440(5) 0.067(4) Uani 0.700(11) 1 d PDU A 1
H87A H -0.1133 0.9050 0.8281 0.081 Uiso 0.700(11) 1 calc PR A 1
H87B H -0.0638 0.9361 0.8764 0.081 Uiso 0.700(11) 1 calc PR A 1
C88 C -0.0026(9) 0.8705(4) 0.8586(6) 0.073(4) Uani 0.700(11) 1 d PDU A 1
H88A H -0.0010 0.8487 0.8273 0.109 Uiso 0.700(11) 1 calc PR A 1
H88B H -0.0267 0.8517 0.8870 0.109 Uiso 0.700(11) 1 calc PR A 1
H88C H 0.0551 0.8815 0.8712 0.109 Uiso 0.700(11) 1 calc PR A 1
O3 O -0.0165(7) 0.9470(5) 0.8059(8) 0.073(3) Uani 0.700(11) 1 d PDU A 1
C85A C -0.076(2) 1.0045(11) 0.7678(13) 0.085(9) Uani 0.300(11) 1 d PDU A 2
H85D H -0.0365 1.0256 0.7904 0.128 Uiso 0.300(11) 1 calc PR A 2
H85E H -0.1279 1.0240 0.7570 0.128 Uiso 0.300(11) 1 calc PR A 2
H85F H -0.0500 0.9941 0.7359 0.128 Uiso 0.300(11) 1 calc PR A 2
C86A C -0.0977(16) 0.9605(10) 0.7968(12) 0.084(6) Uani 0.300(11) 1 d PDU A 2
H86C H -0.1359 0.9379 0.7740 0.100 Uiso 0.300(11) 1 calc PR A 2
H86D H -0.1262 0.9702 0.8285 0.100 Uiso 0.300(11) 1 calc PR A 2
C87A C -0.030(2) 0.8866(10) 0.8425(12) 0.095(7) Uani 0.300(11) 1 d PDU A 2
H87C H -0.0033 0.8591 0.8234 0.114 Uiso 0.300(11) 1 calc PR A 2
H87D H -0.0920 0.8812 0.8358 0.114 Uiso 0.300(11) 1 calc PR A 2
C88A C -0.008(3) 0.8761(15) 0.9005(13) 0.133(13) Uani 0.300(11) 1 d PDU A 2
H88D H 0.0328 0.8480 0.9048 0.200 Uiso 0.300(11) 1 calc PR A 2
H88E H -0.0593 0.8670 0.9168 0.200 Uiso 0.300(11) 1 calc PR A 2
H88F H 0.0176 0.9064 0.9180 0.200 Uiso 0.300(11) 1 calc PR A 2
O3A O -0.0126(13) 0.9339(13) 0.8137(17) 0.066(5) Uani 0.300(11) 1 d PDU A 2
C89 C 0.6346(9) 0.9351(4) 0.8545(5) 0.119(5) Uani 0.926(6) 1 d PDU A 1
H89A H 0.6880 0.9168 0.8524 0.179 Uiso 0.926(6) 1 calc PR A 1
H89B H 0.6457 0.9665 0.8747 0.179 Uiso 0.926(6) 1 calc PR A 1
H89C H 0.6089 0.9431 0.8185 0.179 Uiso 0.926(6) 1 calc PR A 1
C90 C 0.5739(7) 0.9020(4) 0.8826(4) 0.090(3) Uani 0.926(6) 1 d PDU A 1
H90A H 0.6004 0.8934 0.9188 0.108 Uiso 0.926(6) 1 calc PR A 1
H90B H 0.5213 0.9213 0.8866 0.108 Uiso 0.926(6) 1 calc PR A 1
C91 C 0.6294(8) 0.8250(4) 0.8443(5) 0.113(4) Uani 0.926(6) 1 d PDU A 1
H91A H 0.6662 0.8207 0.8781 0.136 Uiso 0.926(6) 1 calc PR A 1
H91B H 0.6623 0.8421 0.8181 0.136 Uiso 0.926(6) 1 calc PR A 1
C92 C 0.5964(8) 0.7732(3) 0.8227(5) 0.121(5) Uani 0.926(6) 1 d PDU A 1
H92A H 0.5636 0.7569 0.8489 0.182 Uiso 0.926(6) 1 calc PR A 1
H92B H 0.6445 0.7516 0.8161 0.182 Uiso 0.926(6) 1 calc PR A 1
H92C H 0.5599 0.7782 0.7892 0.182 Uiso 0.926(6) 1 calc PR A 1
O8 O 0.5521(4) 0.8549(3) 0.8531(3) 0.096(2) Uani 0.926(6) 1 d PDU A 1
C89A C 0.490(3) 0.822(4) 0.9439(19) 0.112(12) Uani 0.074(6) 1 d PDU A 2
H89D H 0.4318 0.8337 0.9465 0.134 Uiso 0.074(6) 1 calc PR A 2
H89E H 0.5117 0.8026 0.9763 0.134 Uiso 0.074(6) 1 calc PR A 2
C90A C 0.547(5) 0.862(3) 0.931(3) 0.103(9) Uani 0.074(6) 1 d PDU A 2
H90C H 0.5828 0.8716 0.9640 0.124 Uiso 0.074(6) 1 calc PR A 2
H90D H 0.5129 0.8916 0.9185 0.124 Uiso 0.074(6) 1 calc PR A 2
C91A C 0.602(3) 0.846(4) 0.889(3) 0.105(6) Uani 0.074(6) 1 d PDU A 2
H91C H 0.5908 0.8670 0.8569 0.126 Uiso 0.074(6) 1 calc PR A 2
H91D H 0.6631 0.8495 0.9029 0.126 Uiso 0.074(6) 1 calc PR A 2
C92A C 0.580(3) 0.792(4) 0.878(3) 0.114(9) Uani 0.074(6) 1 d PDU A 2
H92D H 0.5797 0.7834 0.8397 0.137 Uiso 0.074(6) 1 calc PR A 2
H92E H 0.6179 0.7681 0.8997 0.137 Uiso 0.074(6) 1 calc PR A 2
O8A O 0.500(3) 0.794(2) 0.8943(15) 0.119(12) Uani 0.074(6) 1 d PDU A 2
C93 C 0.1390(14) 0.6424(6) 0.5479(11) 0.108(7) Uani 0.739(12) 1 d PDU A 1
H93A H 0.1974 0.6304 0.5472 0.162 Uiso 0.739(12) 1 calc PR A 1
H93B H 0.0998 0.6181 0.5290 0.162 Uiso 0.739(12) 1 calc PR A 1
H93C H 0.1262 0.6455 0.5850 0.162 Uiso 0.739(12) 1 calc PR A 1
C94 C 0.1295(11) 0.6920(4) 0.5217(6) 0.084(5) Uani 0.739(12) 1 d PDU A 1
H94A H 0.0689 0.7011 0.5139 0.101 Uiso 0.739(12) 1 calc PR A 1
H94B H 0.1568 0.6923 0.4881 0.101 Uiso 0.739(12) 1 calc PR A 1
C95 C 0.1525(8) 0.7802(3) 0.5522(5) 0.073(4) Uani 0.739(12) 1 d PDU A 1
H95A H 0.1761 0.8006 0.5832 0.087 Uiso 0.739(12) 1 calc PR A 1
H95B H 0.0902 0.7848 0.5478 0.087 Uiso 0.739(12) 1 calc PR A 1
C96 C 0.1896(8) 0.7976(5) 0.5028(5) 0.082(4) Uani 0.739(12) 1 d PDU A 1
H96A H 0.2509 0.7916 0.5067 0.123 Uiso 0.739(12) 1 calc PR A 1
H96B H 0.1786 0.8339 0.4975 0.123 Uiso 0.739(12) 1 calc PR A 1
H96C H 0.1634 0.7787 0.4719 0.123 Uiso 0.739(12) 1 calc PR A 1
O11 O 0.1731(6) 0.7270(3) 0.5613(3) 0.069(3) Uani 0.739(12) 1 d PDU A 1
C93A C 0.106(3) 0.6439(12) 0.544(3) 0.071(10) Uani 0.261(12) 1 d PDU A 2
H93D H 0.1608 0.6300 0.5366 0.107 Uiso 0.261(12) 1 calc PR A 2
H93E H 0.0608 0.6297 0.5192 0.107 Uiso 0.261(12) 1 calc PR A 2
H93F H 0.0957 0.6349 0.5808 0.107 Uiso 0.261(12) 1 calc PR A 2
C94A C 0.1071(18) 0.6991(13) 0.5389(16) 0.071(7) Uani 0.261(12) 1 d PDU A 2
H94C H 0.0686 0.7149 0.5628 0.085 Uiso 0.261(12) 1 calc PR A 2
H94D H 0.0885 0.7092 0.5017 0.085 Uiso 0.261(12) 1 calc PR A 2
C95A C 0.214(3) 0.7608(13) 0.5236(13) 0.086(6) Uani 0.261(12) 1 d PDU A 2
H95C H 0.2730 0.7714 0.5346 0.104 Uiso 0.261(12) 1 calc PR A 2
H95D H 0.1763 0.7883 0.5341 0.104 Uiso 0.261(12) 1 calc PR A 2
C96A C 0.203(3) 0.757(2) 0.4643(12) 0.138(14) Uani 0.261(12) 1 d PDU A 2
H96D H 0.1579 0.7329 0.4532 0.207 Uiso 0.261(12) 1 calc PR A 2
H96E H 0.2564 0.7454 0.4517 0.207 Uiso 0.261(12) 1 calc PR A 2
H96F H 0.1884 0.7904 0.4490 0.207 Uiso 0.261(12) 1 calc PR A 2
O11A O 0.196(2) 0.7153(12) 0.5542(7) 0.082(6) Uani 0.261(12) 1 d PDU A 2
C97 C 0.1571(11) 0.5218(6) 0.9166(6) 0.068(4) Uani 0.703(11) 1 d PDU A 1
H97A H 0.1297 0.4892 0.9055 0.081 Uiso 0.703(11) 1 calc PR A 1
H97B H 0.2195 0.5191 0.9170 0.081 Uiso 0.703(11) 1 calc PR A 1
C98 C 0.1310(9) 0.5407(4) 0.9661(6) 0.063(3) Uani 0.703(11) 1 d PDU A 1
H98A H 0.1800 0.5572 0.9867 0.075 Uiso 0.703(11) 1 calc PR A 1
H98B H 0.1130 0.5119 0.9874 0.075 Uiso 0.703(11) 1 calc PR A 1
C99 C 0.0596(9) 0.5779(5) 0.9574(6) 0.083(4) Uani 0.703(11) 1 d PDU A 1
H99A H 0.0039 0.5605 0.9530 0.100 Uiso 0.703(11) 1 calc PR A 1
H99B H 0.0605 0.6023 0.9873 0.100 Uiso 0.703(11) 1 calc PR A 1
C100 C 0.0779(11) 0.6034(6) 0.9073(7) 0.082(4) Uani 0.703(11) 1 d PDU A 1
H10A H 0.0253 0.6124 0.8846 0.098 Uiso 0.703(11) 1 calc PR A 1
H10B H 0.1134 0.6340 0.9143 0.098 Uiso 0.703(11) 1 calc PR A 1
O12 O 0.1216(9) 0.5649(4) 0.8854(4) 0.064(3) Uani 0.703(11) 1 d PDU A 1
C97A C 0.1865(18) 0.4937(9) 0.9279(12) 0.053(7) Uani 0.297(11) 1 d PDU A 2
H97C H 0.1478 0.4670 0.9134 0.079 Uiso 0.297(11) 1 calc PR A 2
H97D H 0.2118 0.4839 0.9635 0.079 Uiso 0.297(11) 1 calc PR A 2
H97E H 0.2315 0.4985 0.9044 0.079 Uiso 0.297(11) 1 calc PR A 2
C98A C 0.141(2) 0.5399(10) 0.9313(9) 0.061(6) Uani 0.297(11) 1 d PDU A 2
H98C H 0.1642 0.5564 0.9649 0.073 Uiso 0.297(11) 1 calc PR A 2
H98D H 0.0817 0.5301 0.9364 0.073 Uiso 0.297(11) 1 calc PR A 2
C99A C 0.099(2) 0.6242(10) 0.9179(11) 0.095(8) Uani 0.297(11) 1 d PDU A 2
H99C H 0.1233 0.6262 0.9555 0.114 Uiso 0.297(11) 1 calc PR A 2
H99D H 0.1139 0.6556 0.8995 0.114 Uiso 0.297(11) 1 calc PR A 2
C10A C 0.0050(19) 0.6197(14) 0.9154(17) 0.121(10) Uani 0.297(11) 1 d PDU A 2
H10D H -0.0189 0.6160 0.8782 0.182 Uiso 0.297(11) 1 calc PR A 2
H10E H -0.0183 0.6502 0.9307 0.182 Uiso 0.297(11) 1 calc PR A 2
H10F H -0.0097 0.5899 0.9358 0.182 Uiso 0.297(11) 1 calc PR A 2
O12A O 0.134(2) 0.5789(8) 0.8913(8) 0.070(6) Uani 0.297(11) 1 d PDU A 2
K1 K 0.13929(11) 0.95575(5) 0.77725(6) 0.0472(4) Uani 1 1 d D . .
K2 K 0.38773(11) 0.83237(5) 0.81809(7) 0.0473(4) Uani 1 1 d D . .
K3 K 0.24818(10) 0.71106(5) 0.65894(7) 0.0446(4) Uani 1 1 d D . .
K4 K 0.18291(11) 0.58165(5) 0.79430(7) 0.0482(5) Uani 1 1 d D . .
N1 N 0.0126(3) 1.07200(17) 0.6388(2) 0.0269(12) Uani 1 1 d . . .
N2 N 0.2915(4) 0.9430(2) 0.9568(2) 0.0382(14) Uani 1 1 d . . .
N3 N 0.4424(3) 0.8227(2) 0.6168(2) 0.0336(13) Uani 1 1 d . . .
N4 N -0.0277(3) 0.69682(18) 0.7546(2) 0.0324(13) Uani 1 1 d . . .
O1 O 0.2245(3) 1.05666(15) 0.79196(18) 0.0410(12) Uani 1 1 d . . .
O2 O 0.1915(3) 1.11075(16) 0.85940(19) 0.0483(13) Uani 1 1 d . . .
O4 O 0.3123(3) 0.93042(16) 0.76562(18) 0.0446(13) Uani 1 1 d . A .
O5 O 0.4009(3) 0.99193(16) 0.73881(19) 0.0495(13) Uani 1 1 d . . .
O6 O 0.1268(3) 0.86313(15) 0.72944(17) 0.0354(11) Uani 1 1 d . A .
O7 O 0.2422(3) 0.81103(14) 0.75235(17) 0.0300(10) Uani 1 1 d . A .
O9 O 0.3397(3) 0.73090(15) 0.84053(18) 0.0391(12) Uani 1 1 d . A .
O10 O 0.2814(3) 0.68872(15) 0.76571(18) 0.0382(12) Uani 1 1 d . A .

loop_
_atom_site_aniso_label
_atom_site_aniso_U_11
_atom_site_aniso_U_22
_atom_site_aniso_U_33
_atom_site_aniso_U_23
_atom_site_aniso_U_13
_atom_site_aniso_U_12
Ge1 0.0384(4) 0.0218(4) 0.0316(4) 0.0002(3) 0.0029(3) 0.0038(3)
Ge2 0.0616(6) 0.0394(5) 0.0353(5) -0.0030(3) 0.0145(4) -0.0184(4)
Ge3 0.0351(4) 0.0258(4) 0.0317(4) 0.0036(3) 0.0075(3) 0.0003(3)
Ge4 0.0396(5) 0.0231(4) 0.0381(5) -0.0064(3) -0.0024(4) 0.0075(3)
C1 0.035(4) 0.020(3) 0.032(4) -0.001(3) 0.003(3) 0.001(3)
C2 0.042(5) 0.020(4) 0.045(5) 0.005(3) 0.002(4) -0.002(3)
C3 0.078(6) 0.034(4) 0.037(5) -0.004(3) -0.008(4) 0.003(4)
C4 0.058(5) 0.022(4) 0.033(4) -0.006(3) 0.000(4) -0.004(3)
C5 0.059(5) 0.035(4) 0.039(5) -0.018(3) 0.017(4) -0.004(4)
C6 0.055(5) 0.027(4) 0.054(5) -0.007(3) 0.012(4) 0.001(3)
C7 0.038(4) 0.016(3) 0.037(4) -0.001(3) 0.008(4) -0.006(3)
C8 0.031(4) 0.018(3) 0.044(5) -0.002(3) 0.010(4) -0.004(3)
C9 0.039(4) 0.033(4) 0.061(5) -0.014(4) 0.009(4) -0.002(3)
C10 0.024(4) 0.021(3) 0.028(4) 0.002(3) -0.002(3) 0.004(3)
C11 0.023(4) 0.025(3) 0.034(4) -0.002(3) 0.006(3) 0.002(3)
C12 0.038(4) 0.030(4) 0.036(4) 0.009(3) 0.003(3) -0.012(3)
C13 0.074(6) 0.036(5) 0.068(6) 0.009(4) -0.010(5) -0.019(4)
C14 0.045(5) 0.060(5) 0.063(6) -0.002(4) 0.010(4) -0.021(4)
C15 0.030(4) 0.035(4) 0.039(4) 0.007(3) 0.002(3) 0.003(3)
C16 0.044(5) 0.032(4) 0.035(4) 0.000(3) -0.006(4) 0.007(3)
C17 0.024(4) 0.031(4) 0.053(5) -0.010(4) -0.005(4) 0.001(3)
C18 0.030(4) 0.021(4) 0.044(5) -0.004(3) 0.011(3) -0.001(3)
C19 0.045(5) 0.040(5) 0.056(5) -0.009(4) 0.022(4) -0.019(3)
C20 0.054(6) 0.060(5) 0.081(7) -0.018(5) 0.031(5) -0.025(4)
C21 0.084(7) 0.043(5) 0.075(6) 0.017(4) 0.029(5) -0.009(4)
C22 0.042(4) 0.017(3) 0.049(5) 0.005(3) 0.008(4) 0.001(3)
C23 0.053(5) 0.026(4) 0.042(5) -0.001(3) 0.014(4) 0.001(3)
C24 0.084(6) 0.035(5) 0.044(5) 0.004(4) 0.032(5) -0.008(4)
C25 0.047(5) 0.026(4) 0.053(5) 0.019(4) 0.011(4) 0.003(3)
C26 0.046(5) 0.041(5) 0.055(5) 0.016(4) -0.005(4) -0.017(4)
C27 0.052(5) 0.032(4) 0.057(6) 0.013(4) -0.013(4) -0.004(3)
C28 0.038(4) 0.025(4) 0.053(5) 0.006(3) -0.001(4) -0.003(3)
C29 0.040(5) 0.033(4) 0.041(5) 0.006(3) -0.007(4) 0.003(3)
C30 0.055(5) 0.051(5) 0.044(5) 0.004(4) -0.014(4) 0.002(4)
C31 0.060(6) 0.058(5) 0.029(4) -0.007(4) 0.001(4) -0.011(4)
C32 0.059(6) 0.083(6) 0.032(5) -0.011(4) -0.001(4) -0.004(5)
C33 0.069(7) 0.107(8) 0.041(5) -0.009(5) 0.003(5) 0.029(5)
C34 0.138(11) 0.109(9) 0.079(8) -0.004(7) 0.017(7) 0.069(8)
C35 0.057(7) 0.190(12) 0.059(7) -0.002(7) 0.006(6) 0.010(7)
C36 0.080(7) 0.121(9) 0.048(6) -0.028(6) 0.022(6) 0.004(6)
C37 0.105(9) 0.129(10) 0.038(6) 0.000(6) 0.029(6) -0.018(8)
C38 0.108(9) 0.093(8) 0.034(5) -0.001(5) 0.016(6) -0.022(6)
C39 0.080(6) 0.049(5) 0.039(5) 0.000(4) -0.001(5) -0.020(4)
C40 0.105(8) 0.046(5) 0.051(6) 0.012(4) 0.014(5) -0.010(5)
C41 0.107(8) 0.053(6) 0.068(7) 0.010(5) -0.004(6) -0.017(5)
C42 0.145(10) 0.056(6) 0.053(6) -0.003(4) 0.004(6) -0.017(6)
C43 0.033(4) 0.025(4) 0.030(4) -0.002(3) 0.005(3) 0.002(3)
C44 0.037(4) 0.022(3) 0.028(4) 0.003(3) 0.018(3) -0.003(3)
C45 0.061(5) 0.021(4) 0.046(5) 0.013(3) 0.024(4) 0.009(3)
C46 0.041(4) 0.024(4) 0.042(4) 0.002(3) 0.021(4) 0.006(3)
C47 0.038(5) 0.047(5) 0.054(5) 0.021(4) 0.012(4) 0.016(3)
C48 0.049(5) 0.068(5) 0.047(5) 0.033(4) 0.016(4) 0.022(4)
C49 0.031(4) 0.046(4) 0.026(4) 0.010(3) 0.006(3) 0.006(3)
C50 0.040(5) 0.055(5) 0.031(4) 0.018(4) 0.005(4) 0.008(4)
C51 0.046(5) 0.087(6) 0.048(5) 0.027(4) 0.019(4) 0.010(4)
C52 0.031(4) 0.048(5) 0.040(4) 0.017(4) 0.009(4) 0.004(3)
C53 0.044(5) 0.038(5) 0.065(6) 0.021(4) 0.022(4) -0.001(4)
C54 0.070(6) 0.042(5) 0.105(8) -0.003(5) 0.034(6) -0.023(4)
C55 0.051(6) 0.036(5) 0.166(11) 0.015(5) -0.004(6) -0.001(4)
C56 0.178(13) 0.056(7) 0.094(9) 0.004(6) 0.018(9) -0.008(7)
C57 0.043(5) 0.053(5) 0.079(6) 0.030(5) 0.013(5) -0.004(4)
C58 0.040(5) 0.077(7) 0.074(6) 0.038(5) 0.028(5) 0.010(5)
C59 0.053(6) 0.079(6) 0.056(6) 0.006(5) 0.030(5) 0.007(5)
C60 0.046(5) 0.070(6) 0.031(4) 0.004(4) 0.020(4) -0.004(4)
C61 0.065(6) 0.082(7) 0.045(5) -0.029(5) 0.018(5) -0.008(5)
C62 0.101(9) 0.144(11) 0.114(10) -0.037(9) -0.029(8) 0.007(8)
C63 0.122(9) 0.078(7) 0.075(7) -0.010(6) 0.027(7) -0.024(6)
C64 0.045(5) 0.012(3) 0.030(4) 0.004(3) 0.000(4) 0.002(3)
C65 0.047(5) 0.017(3) 0.028(4) 0.006(3) -0.001(4) 0.006(3)
C66 0.036(4) 0.029(4) 0.055(5) -0.007(3) -0.014(4) 0.007(3)
C67 0.041(5) 0.020(4) 0.034(4) 0.007(3) -0.006(4) 0.000(3)
C68 0.049(5) 0.036(4) 0.027(4) -0.003(3) 0.005(4) -0.009(3)
C69 0.058(6) 0.036(4) 0.030(4) -0.001(3) 0.014(4) -0.002(4)
C70 0.046(5) 0.018(3) 0.032(4) 0.005(3) 0.003(4) -0.006(3)
C71 0.051(5) 0.028(4) 0.028(4) 0.006(3) 0.013(4) 0.000(3)
C72 0.054(5) 0.055(5) 0.043(5) 0.000(4) 0.013(4) -0.008(4)
C73 0.036(4) 0.023(4) 0.034(4) -0.007(3) 0.006(3) 0.000(3)
C74 0.044(5) 0.030(4) 0.044(5) 0.001(3) 0.015(4) 0.000(3)
C75 0.058(5) 0.033(4) 0.065(6) 0.020(4) 0.015(4) -0.004(4)
C76 0.191(13) 0.057(7) 0.124(10) 0.054(6) 0.073(10) 0.039(7)
C77 0.099(8) 0.046(6) 0.128(9) -0.014(6) 0.027(7) 0.011(5)
C78 0.051(5) 0.036(4) 0.052(5) -0.003(4) 0.015(4) -0.007(4)
C79 0.036(5) 0.055(5) 0.049(5) -0.006(4) -0.001(4) -0.002(4)
C80 0.049(5) 0.030(4) 0.050(5) 0.007(3) 0.002(4) 0.006(3)
C81 0.039(5) 0.021(4) 0.045(4) 0.001(3) 0.000(4) 0.004(3)
C82 0.054(5) 0.018(4) 0.057(5) 0.002(3) -0.004(4) -0.001(3)
C83 0.104(8) 0.023(4) 0.085(7) 0.002(4) 0.020(6) -0.002(4)
C84 0.055(6) 0.045(5) 0.080(7) 0.007(4) 0.008(5) -0.008(4)
C85 0.111(14) 0.163(16) 0.121(14) -0.002(13) -0.007(13) 0.030(12)
C86 0.107(10) 0.068(9) 0.089(10) 0.018(8) 0.043(9) -0.024(7)
C87 0.099(9) 0.029(7) 0.075(8) -0.013(6) 0.013(7) 0.015(6)
C88 0.082(10) 0.046(8) 0.085(11) 0.024(8) -0.019(9) 0.017(7)
O3 0.094(6) 0.044(8) 0.082(7) 0.018(5) 0.006(5) 0.011(5)
C85A 0.10(2) 0.11(2) 0.045(17) 0.011(16) 0.037(17) -0.030(17)
C86A 0.108(12) 0.057(11) 0.085(12) -0.011(11) 0.009(11) 0.013(11)
C87A 0.118(14) 0.066(15) 0.097(14) 0.008(14) -0.012(13) -0.006(13)
C88A 0.15(3) 0.13(2) 0.12(3) 0.00(2) -0.01(3) -0.01(2)
O3A 0.098(10) 0.033(11) 0.068(11) 0.020(9) 0.004(9) 0.010(8)
C89 0.143(12) 0.095(9) 0.120(11) 0.028(8) 0.015(9) -0.024(8)
C90 0.103(8) 0.068(7) 0.093(8) -0.014(6) -0.018(7) 0.010(6)
C91 0.106(9) 0.116(9) 0.114(9) -0.004(7) -0.011(7) 0.030(7)
C92 0.174(12) 0.028(6) 0.147(11) -0.020(6) -0.050(10) 0.019(6)
O8 0.086(5) 0.109(6) 0.085(5) 0.002(4) -0.027(4) -0.006(4)
C89A 0.12(2) 0.11(2) 0.11(2) -0.02(2) -0.01(2) 0.00(2)
C90A 0.113(16) 0.092(16) 0.100(16) -0.015(15) -0.012(16) 0.001(15)
C91A 0.107(12) 0.100(11) 0.104(12) -0.007(11) -0.015(11) 0.009(11)
C92A 0.117(15) 0.105(15) 0.115(15) -0.006(15) -0.013(15) 0.011(15)
O8A 0.12(2) 0.12(2) 0.12(2) -0.01(2) -0.01(2) 0.00(2)
C93 0.136(18) 0.069(10) 0.108(13) -0.012(9) -0.045(14) 0.003(10)
C94 0.098(9) 0.063(8) 0.085(9) -0.001(7) -0.015(8) -0.005(7)
C95 0.067(8) 0.066(7) 0.082(8) 0.016(6) -0.015(7) 0.010(6)
C96 0.064(8) 0.080(10) 0.099(11) 0.022(8) -0.005(8) -0.010(7)
O11 0.060(6) 0.055(5) 0.087(6) 0.003(4) -0.021(5) -0.004(4)
C93A 0.036(19) 0.074(19) 0.11(2) -0.010(18) 0.012(18) 0.018(15)
C94A 0.075(12) 0.057(11) 0.078(12) -0.009(11) -0.008(11) 0.000(11)
C95A 0.085(12) 0.080(12) 0.088(12) 0.005(11) -0.020(11) -0.010(11)
C96A 0.11(2) 0.16(3) 0.14(3) 0.00(2) 0.00(2) 0.00(2)
O11A 0.082(11) 0.068(11) 0.090(11) -0.010(9) -0.022(10) -0.003(10)
C97 0.071(8) 0.048(9) 0.086(8) -0.016(7) 0.019(7) -0.007(7)
C98 0.070(7) 0.039(6) 0.080(9) -0.013(6) 0.015(7) 0.003(5)
C99 0.093(9) 0.081(9) 0.083(9) -0.013(7) 0.048(8) -0.019(7)
C100 0.104(9) 0.057(9) 0.093(8) -0.004(7) 0.051(7) -0.009(7)
O12 0.093(7) 0.021(5) 0.075(6) 0.011(4) -0.001(5) 0.001(5)
C97A 0.055(16) 0.030(15) 0.075(17) 0.006(13) 0.016(14) 0.016(12)
C98A 0.065(10) 0.034(10) 0.082(11) 0.004(10) -0.001(10) -0.009(9)
C99A 0.113(15) 0.067(15) 0.104(14) 0.017(13) 0.013(13) -0.025(13)
C10A 0.12(2) 0.11(2) 0.13(2) 0.057(18) 0.045(19) 0.043(18)
O12A 0.085(10) 0.031(11) 0.095(10) 0.008(9) 0.007(9) -0.010(9)
K1 0.0757(13) 0.0210(8) 0.0455(10) 0.0015(7) 0.0093(9) 0.0005(7)
K2 0.0662(12) 0.0301(9) 0.0455(10) -0.0022(7) 0.0056(9) -0.0050(7)
K3 0.0511(11) 0.0267(8) 0.0543(11) 0.0005(7) -0.0023(9) -0.0045(7)
K4 0.0555(11) 0.0219(8) 0.0647(12) -0.0045(7) -0.0054(9) 0.0121(7)
N1 0.024(3) 0.020(3) 0.037(3) -0.001(2) 0.007(3) -0.003(2)
N2 0.044(4) 0.040(3) 0.031(3) -0.002(3) 0.007(3) -0.004(3)
N3 0.028(3) 0.042(3) 0.031(3) 0.011(3) 0.008(3) 0.001(3)
N4 0.043(4) 0.019(3) 0.035(4) 0.002(2) -0.001(3) -0.001(2)
O1 0.060(3) 0.025(2) 0.036(3) -0.002(2) -0.004(3) 0.006(2)
O2 0.077(4) 0.026(3) 0.039(3) -0.007(2) -0.006(3) 0.004(2)
O4 0.075(4) 0.031(3) 0.031(3) 0.001(2) 0.022(3) -0.011(2)
O5 0.076(4) 0.030(3) 0.046(3) 0.015(2) 0.019(3) -0.004(2)
O6 0.043(3) 0.025(2) 0.042(3) 0.003(2) 0.021(2) 0.007(2)
O7 0.039(3) 0.020(2) 0.033(3) 0.0022(18) 0.017(2) 0.0042(19)
O9 0.048(3) 0.025(3) 0.042(3) -0.004(2) -0.007(2) 0.000(2)
O10 0.041(3) 0.027(3) 0.046(3) -0.012(2) -0.002(3) 0.009(2)

loop_
_atom_type_symbol
_atom_type_description
_atom_type_scat_dispersion_real
_atom_type_scat_dispersion_imag
_atom_type_scat_source
C C 0.0033 0.0016 'International Tables Vol C Tables 4.2.6.8 and 6.1.1.4'
H H 0.0000 0.0000 'International Tables Vol C Tables 4.2.6.8 and 6.1.1.4'
N N 0.0061 0.0033 'International Tables Vol C Tables 4.2.6.8 and 6.1.1.4'
O O 0.0106 0.0060 'International Tables Vol C Tables 4.2.6.8 and 6.1.1.4'
K K 0.2009 0.2494 'International Tables Vol C Tables 4.2.6.8 and 6.1.1.4'
Ge Ge 0.1547 1.8001 'International Tables Vol C Tables 4.2.6.8 and 6.1.1.4'

loop_
_geom_angle_atom_site_label_1
_geom_angle_atom_site_label_2
_geom_angle_atom_site_label_3
_geom_angle
_geom_angle_site_symmetry_1
_geom_angle_site_symmetry_3
N1 Ge1 C1 82.4(2) . .
N1 Ge1 K4 130.89(14) . 2_556
C1 Ge1 K4 78.8(2) . 2_556
N1 Ge1 K1 126.69(15) . .
C1 Ge1 K1 68.54(18) . .
K4 Ge1 K1 87.01(4) 2_556 .
N2 Ge2 C22 82.5(3) . .
N2 Ge2 K1 126.15(17) . .
C22 Ge2 K1 75.5(2) . .
N2 Ge2 K2 123.75(18) . .
C22 Ge2 K2 68.09(19) . .
K1 Ge2 K2 92.20(4) . .
N3 Ge3 C43 82.3(2) . .
N3 Ge3 K3 106.30(17) . .
C43 Ge3 K3 65.29(18) . .
N3 Ge3 K2 138.00(16) . .
C43 Ge3 K2 77.68(19) . .
K3 Ge3 K2 98.24(4) . .
N4 Ge4 C64 82.4(3) . .
N4 Ge4 K4 110.88(16) . .
C64 Ge4 K4 63.16(17) . .
N4 Ge4 K3 144.37(15) . .
C64 Ge4 K3 82.8(2) . .
K4 Ge4 K3 90.70(4) . .
C2 C1 C7 113.1(6) . .
C2 C1 Ge1 133.8(5) . .
C7 C1 Ge1 112.9(5) . .
C2 C1 K1 72.6(3) . .
C7 C1 K1 133.6(4) . .
Ge1 C1 K1 79.15(18) . .
C4 C2 C1 126.2(6) . .
C4 C2 O1 109.3(6) . .
C1 C2 O1 124.0(6) . .
C4 C2 K1 126.9(5) . .
C1 C2 K1 83.1(4) . .
O1 C2 K1 68.2(3) . .
C4 C2 K4 129.1(5) . 2_556
C1 C2 K4 84.8(4) . 2_556
O1 C2 K4 51.2(3) . 2_556
K1 C2 K4 92.04(17) . 2_556
O2 C3 O1 106.4(5) . .
O2 C3 H3A 110.4 . .
O1 C3 H3A 110.4 . .
O2 C3 H3B 110.4 . .
O1 C3 H3B 110.4 . .
H3A C3 H3B 108.6 . .
C2 C4 C5 120.8(7) . .
C2 C4 O2 110.4(6) . .
C5 C4 O2 128.1(6) . .
C2 C4 K3 114.6(5) . 2_556
C5 C4 K3 93.3(4) . 2_556
O2 C4 K3 55.9(3) . 2_556
C6 C5 C4 117.8(6) . .
C6 C5 H5 121.1 . .
C4 C5 H5 121.1 . .
C5 C6 C7 122.3(7) . .
C5 C6 H6 118.8 . .
C7 C6 H6 118.8 . .
C8 C7 C6 125.9(6) . .
C8 C7 C1 114.1(6) . .
C6 C7 C1 119.8(6) . .
C7 C8 N1 113.7(6) . .
C7 C8 C9 127.1(6) . .
N1 C8 C9 119.1(6) . .
C8 C9 H9A 109.5 . .
C8 C9 H9B 109.5 . .
H9A C9 H9B 109.5 . .
C8 C9 H9C 109.5 . .
H9A C9 H9C 109.5 . .
H9B C9 H9C 109.5 . .
C11 C10 C18 120.7(6) . .
C11 C10 N1 119.4(5) . .
C18 C10 N1 119.8(5) . .
C15 C11 C10 118.7(6) . .
C15 C11 C12 120.0(6) . .
C10 C11 C12 121.3(6) . .
C11 C12 C14 112.5(6) . .
C11 C12 C13 112.7(6) . .
C14 C12 C13 109.3(6) . .
C11 C12 H12 107.4 . .
C14 C12 H12 107.4 . .
C13 C12 H12 107.4 . .
C12 C13 H13A 109.5 . .
C12 C13 H13B 109.5 . .
H13A C13 H13B 109.5 . .
C12 C13 H13C 109.5 . .
H13A C13 H13C 109.5 . .
H13B C13 H13C 109.5 . .
C12 C14 H14A 109.5 . .
C12 C14 H14B 109.5 . .
H14A C14 H14B 109.5 . .
C12 C14 H14C 109.5 . .
H14A C14 H14C 109.5 . .
H14B C14 H14C 109.5 . .
C11 C15 C16 121.0(6) . .
C11 C15 H15 119.5 . .
C16 C15 H15 119.5 . .
C17 C16 C15 119.5(7) . .
C17 C16 H16 120.2 . .
C15 C16 H16 120.2 . .
C16 C17 C18 121.5(6) . .
C16 C17 H17 119.3 . .
C18 C17 H17 119.3 . .
C17 C18 C10 118.4(6) . .
C17 C18 C19 121.4(6) . .
C10 C18 C19 120.2(6) . .
C21 C19 C18 112.3(6) . .
C21 C19 C20 108.9(6) . .
C18 C19 C20 111.2(7) . .
C21 C19 H19 108.1 . .
C18 C19 H19 108.1 . .
C20 C19 H19 108.1 . .
C19 C20 H20A 109.5 . .
C19 C20 H20B 109.5 . .
H20A C20 H20B 109.5 . .
C19 C20 H20C 109.5 . .
H20A C20 H20C 109.5 . .
H20B C20 H20C 109.5 . .
C19 C21 H21A 109.5 . .
C19 C21 H21B 109.5 . .
H21A C21 H21B 109.5 . .
C19 C21 H21C 109.5 . .
H21A C21 H21C 109.5 . .
H21B C21 H21C 109.5 . .
C23 C22 C28 114.0(6) . .
C23 C22 Ge2 133.1(5) . .
C28 C22 Ge2 112.7(5) . .
C23 C22 K2 73.4(4) . .
C28 C22 K2 130.7(4) . .
Ge2 C22 K2 79.95(19) . .
C25 C23 O4 109.5(6) . .
C25 C23 C22 125.0(7) . .
O4 C23 C22 125.0(6) . .
C25 C23 K2 126.6(5) . .
O4 C23 K2 70.4(3) . .
C22 C23 K2 82.3(4) . .
C25 C23 K1 124.1(5) . .
O4 C23 K1 55.8(3) . .
C22 C23 K1 85.3(4) . .
K2 C23 K1 100.50(19) . .
O5 C24 O4 105.1(5) . .
O5 C24 H24A 110.7 . .
O4 C24 H24A 110.7 . .
O5 C24 H24B 110.7 . .
O4 C24 H24B 110.7 . .
H24A C24 H24B 108.8 . .
C23 C25 O5 109.7(6) . .
C23 C25 C26 122.3(7) . .
O5 C25 C26 127.4(6) . .
C23 C25 K4 116.1(5) . 2_556
O5 C25 K4 49.5(3) . 2_556
C26 C25 K4 97.2(4) . 2_556
C27 C26 C25 116.5(7) . .
C27 C26 H26 121.7 . .
C25 C26 H26 121.7 . .
C26 C27 C28 122.7(7) . .
C26 C27 H27 118.6 . .
C28 C27 H27 118.6 . .
C29 C28 C27 126.5(7) . .
C29 C28 C22 113.8(6) . .
C27 C28 C22 119.5(7) . .
N2 C29 C28 113.9(6) . .
N2 C29 C30 120.2(6) . .
C28 C29 C30 125.8(6) . .
C29 C30 H30A 109.5 . .
C29 C30 H30B 109.5 . .
H30A C30 H30B 109.5 . .
C29 C30 H30C 109.5 . .
H30A C30 H30C 109.5 . .
H30B C30 H30C 109.5 . .
C39 C31 C32 121.5(7) . .
C39 C31 N2 120.4(7) . .
C32 C31 N2 118.1(7) . .
C36 C32 C31 117.6(8) . .
C36 C32 C33 119.8(8) . .
C31 C32 C33 122.5(7) . .
C32 C33 C35 111.4(9) . .
C32 C33 C34 112.8(7) . .
C35 C33 C34 110.9(8) . .
C32 C33 H33 107.1 . .
C35 C33 H33 107.1 . .
C34 C33 H33 107.1 . .
C33 C34 H34A 109.5 . .
C33 C34 H34B 109.5 . .
H34A C34 H34B 109.5 . .
C33 C34 H34C 109.5 . .
H34A C34 H34C 109.5 . .
H34B C34 H34C 109.5 . .
C33 C35 H35A 109.5 . .
C33 C35 H35B 109.5 . .
H35A C35 H35B 109.5 . .
C33 C35 H35C 109.5 . .
H35A C35 H35C 109.5 . .
H35B C35 H35C 109.5 . .
C37 C36 C32 120.7(9) . .
C37 C36 H36 119.7 . .
C32 C36 H36 119.7 . .
C38 C37 C36 120.7(9) . .
C38 C37 H37 119.7 . .
C36 C37 H37 119.7 . .
C37 C38 C39 122.3(10) . .
C37 C38 H38 118.9 . .
C39 C38 H38 118.9 . .
C38 C39 C31 117.2(9) . .
C38 C39 C40 121.3(8) . .
C31 C39 C40 121.5(7) . .
C41 C40 C42 108.6(7) . .
C41 C40 C39 111.5(7) . .
C42 C40 C39 110.0(8) . .
C41 C40 H40 108.9 . .
C42 C40 H40 108.9 . .
C39 C40 H40 108.9 . .
C40 C41 H41A 109.5 . .
C40 C41 H41B 109.5 . .
H41A C41 H41B 109.5 . .
C40 C41 H41C 109.5 . .
H41A C41 H41C 109.5 . .
H41B C41 H41C 109.5 . .
C40 C42 H42A 109.5 . .
C40 C42 H42B 109.5 . .
H42A C42 H42B 109.5 . .
C40 C42 H42C 109.5 . .
H42A C42 H42C 109.5 . .
H42B C42 H42C 109.5 . .
C44 C43 C49 113.2(6) . .
C44 C43 Ge3 133.7(5) . .
C49 C43 Ge3 113.0(4) . .
C44 C43 K3 82.1(3) . .
C49 C43 K3 114.5(4) . .
Ge3 C43 K3 81.80(19) . .
C46 C44 C43 124.9(6) . .
C46 C44 O7 109.2(5) . .
C43 C44 O7 125.5(6) . .
C46 C44 K3 119.7(4) . .
C43 C44 K3 73.6(3) . .
O7 C44 K3 86.4(3) . .
C46 C44 K2 129.1(4) . .
C43 C44 K2 89.0(4) . .
O7 C44 K2 47.5(3) . .
K3 C44 K2 104.77(17) . .
O7 C45 O6 106.8(5) . .
O7 C45 H45A 110.4 . .
O6 C45 H45A 110.4 . .
O7 C45 H45B 110.4 . .
O6 C45 H45B 110.4 . .
H45A C45 H45B 108.6 . .
C44 C46 C47 122.3(6) . .
C44 C46 O6 110.6(6) . .
C47 C46 O6 126.6(6) . .
C44 C46 K1 116.5(5) . .
C47 C46 K1 98.7(4) . .
O6 C46 K1 47.2(3) . .
C48 C47 C46 116.6(6) . .
C48 C47 H47 121.7 . .
C46 C47 H47 121.7 . .
C47 C48 C49 122.2(6) . .
C47 C48 H48 118.9 . .
C49 C48 H48 118.9 . .
C50 C49 C48 125.5(6) . .
C50 C49 C43 113.7(6) . .
C48 C49 C43 120.8(6) . .
N3 C50 C49 114.3(6) . .
N3 C50 C51 121.1(6) . .
C49 C50 C51 124.6(6) . .
C50 C51 H51A 109.5 . .
C50 C51 H51B 109.5 . .
H51A C51 H51B 109.5 . .
C50 C51 H51C 109.5 . .
H51A C51 H51C 109.5 . .
H51B C51 H51C 109.5 . .
C53 C52 N3 118.7(6) . .
C53 C52 C60 120.8(6) . .
N3 C52 C60 120.5(6) . .
C52 C53 C57 118.6(7) . .
C52 C53 C54 121.4(7) . .
C57 C53 C54 120.0(7) . .
C53 C54 C55 113.7(8) . .
C53 C54 C56 111.1(8) . .
C55 C54 C56 110.9(7) . .
C53 C54 H54 106.9 . .
C55 C54 H54 106.9 . .
C56 C54 H54 106.9 . .
C54 C55 H55A 109.5 . .
C54 C55 H55B 109.5 . .
H55A C55 H55B 109.5 . .
C54 C55 H55C 109.5 . .
H55A C55 H55C 109.5 . .
H55B C55 H55C 109.5 . .
C54 C56 H56A 109.5 . .
C54 C56 H56B 109.5 . .
H56A C56 H56B 109.5 . .
C54 C56 H56C 109.5 . .
H56A C56 H56C 109.5 . .
H56B C56 H56C 109.5 . .
C58 C57 C53 120.9(8) . .
C58 C57 H57 119.5 . .
C53 C57 H57 119.5 . .
C57 C58 C59 120.7(8) . .
C57 C58 H58 119.6 . .
C59 C58 H58 119.6 . .
C58 C59 C60 120.9(8) . .
C58 C59 H59 119.5 . .
C60 C59 H59 119.5 . .
C59 C60 C52 118.0(7) . .
C59 C60 C61 119.7(7) . .
C52 C60 C61 122.3(6) . .
C63 C61 C60 113.0(8) . .
C63 C61 C62 109.6(8) . .
C60 C61 C62 109.8(8) . .
C63 C61 H61 108.1 . .
C60 C61 H61 108.1 . .
C62 C61 H61 108.1 . .
C61 C62 H62A 109.5 . .
C61 C62 H62B 109.5 . .
H62A C62 H62B 109.5 . .
C61 C62 H62C 109.5 . .
H62A C62 H62C 109.5 . .
H62B C62 H62C 109.5 . .
C61 C63 H63A 109.5 . .
C61 C63 H63B 109.5 . .
H63A C63 H63B 109.5 . .
C61 C63 H63C 109.5 . .
H63A C63 H63C 109.5 . .
H63B C63 H63C 109.5 . .
C65 C64 C70 112.6(6) . .
C65 C64 Ge4 133.3(5) . .
C70 C64 Ge4 113.7(5) . .
C65 C64 K4 79.8(3) . .
C70 C64 K4 118.7(4) . .
Ge4 C64 K4 83.68(19) . .
C67 C65 C64 125.1(6) . .
C67 C65 O10 109.1(6) . .
C64 C65 O10 125.3(6) . .
C67 C65 K4 122.2(4) . .
C64 C65 K4 74.8(3) . .
O10 C65 K4 83.2(3) . .
O9 C66 O10 105.8(5) . .
O9 C66 H66A 110.6 . .
O10 C66 H66A 110.6 . .
O9 C66 H66B 110.6 . .
O10 C66 H66B 110.6 . .
H66A C66 H66B 108.7 . .
C65 C67 C68 122.6(7) . .
C65 C67 O9 110.3(6) . .
C68 C67 O9 126.7(6) . .
C69 C68 C67 115.9(6) . .
C69 C68 H68 122.0 . .
C67 C68 H68 122.0 . .
C68 C69 C70 122.7(7) . .
C68 C69 H69 118.6 . .
C70 C69 H69 118.6 . .
C71 C70 C69 125.9(6) . .
C71 C70 C64 112.9(6) . .
C69 C70 C64 121.0(6) . .
N4 C71 C70 114.1(6) . .
N4 C71 C72 121.3(6) . .
C70 C71 C72 124.6(6) . .
C71 C72 H72A 109.5 . .
C71 C72 H72B 109.5 . .
H72A C72 H72B 109.5 . .
C71 C72 H72C 109.5 . .
H72A C72 H72C 109.5 . .
H72B C72 H72C 109.5 . .
C81 C73 C74 120.7(6) . .
C81 C73 N4 119.0(5) . .
C74 C73 N4 120.2(6) . .
C78 C74 C73 118.2(6) . .
C78 C74 C75 120.7(6) . .
C73 C74 C75 121.1(7) . .
C76 C75 C77 110.7(7) . .
C76 C75 C74 111.8(7) . .
C77 C75 C74 111.1(7) . .
C76 C75 H75 107.7 . .
C77 C75 H75 107.7 . .
C74 C75 H75 107.7 . .
C75 C76 H76A 109.5 . .
C75 C76 H76B 109.5 . .
H76A C76 H76B 109.5 . .
C75 C76 H76C 109.5 . .
H76A C76 H76C 109.5 . .
H76B C76 H76C 109.5 . .
C75 C77 H77A 109.5 . .
C75 C77 H77B 109.5 . .
H77A C77 H77B 109.5 . .
C75 C77 H77C 109.5 . .
H77A C77 H77C 109.5 . .
H77B C77 H77C 109.5 . .
C79 C78 C74 121.7(7) . .
C79 C78 H78 119.1 . .
C74 C78 H78 119.1 . .
C78 C79 C80 119.3(7) . .
C78 C79 H79 120.4 . .
C80 C79 H79 120.4 . .
C81 C80 C79 121.8(6) . .
C81 C80 H80 119.1 . .
C79 C80 H80 119.1 . .
C80 C81 C73 118.1(6) . .
C80 C81 C82 120.6(6) . .
C73 C81 C82 121.3(6) . .
C84 C82 C81 111.5(6) . .
C84 C82 C83 112.1(6) . .
C81 C82 C83 110.7(6) . .
C84 C82 H82 107.4 . .
C81 C82 H82 107.4 . .
C83 C82 H82 107.4 . .
C82 C83 H83A 109.5 . .
C82 C83 H83B 109.5 . .
H83A C83 H83B 109.5 . .
C82 C83 H83C 109.5 . .
H83A C83 H83C 109.5 . .
H83B C83 H83C 109.5 . .
C82 C84 H84A 109.5 . .
C82 C84 H84B 109.5 . .
H84A C84 H84B 109.5 . .
C82 C84 H84C 109.5 . .
H84A C84 H84C 109.5 . .
H84B C84 H84C 109.5 . .
C85 C86 O3 106.6(13) . .
C85 C86 H86A 110.4 . .
O3 C86 H86A 110.4 . .
C85 C86 H86B 110.4 . .
O3 C86 H86B 110.4 . .
H86A C86 H86B 108.6 . .
O3 C87 C88 109.8(10) . .
O3 C87 H87A 109.7 . .
C88 C87 H87A 109.7 . .
O3 C87 H87B 109.7 . .
C88 C87 H87B 109.7 . .
H87A C87 H87B 108.2 . .
C87 O3 C86 108.3(9) . .
C87 O3 K1 135.1(7) . .
C86 O3 K1 111.9(7) . .
C86A C85A H85D 109.5 . .
C86A C85A H85E 109.5 . .
H85D C85A H85E 109.5 . .
C86A C85A H85F 109.5 . .
H85D C85A H85F 109.5 . .
H85E C85A H85F 109.5 . .
C85A C86A O3A 105(2) . .
C85A C86A H86C 110.7 . .
O3A C86A H86C 110.7 . .
C85A C86A H86D 110.7 . .
O3A C86A H86D 110.7 . .
H86C C86A H86D 108.8 . .
O3A C87A C88A 127(3) . .
O3A C87A H87C 105.6 . .
C88A C87A H87C 105.6 . .
O3A C87A H87D 105.6 . .
C88A C87A H87D 105.6 . .
H87C C87A H87D 106.1 . .
C87A C88A H88D 109.5 . .
C87A C88A H88E 109.5 . .
H88D C88A H88E 109.5 . .
C87A C88A H88F 109.5 . .
H88D C88A H88F 109.5 . .
H88E C88A H88F 109.5 . .
C87A O3A C86A 108.4(15) . .
C87A O3A K1 123.9(18) . .
C86A O3A K1 126.2(13) . .
O8 C90 C89 112.0(9) . .
O8 C90 H90A 109.2 . .
C89 C90 H90A 109.2 . .
O8 C90 H90B 109.2 . .
C89 C90 H90B 109.2 . .
H90A C90 H90B 107.9 . .
O8 C91 C92 105.5(9) . .
O8 C91 H91A 110.6 . .
C92 C91 H91A 110.6 . .
O8 C91 H91B 110.6 . .
C92 C91 H91B 110.6 . .
H91A C91 H91B 108.8 . .
C90 O8 C91 111.7(8) . .
C90 O8 K2 120.9(6) . .
C91 O8 K2 127.3(6) . .
C90A C89A O8A 94(2) . .
C90A C89A H89D 113.0 . .
O8A C89A H89D 113.0 . .
C90A C89A H89E 113.0 . .
O8A C89A H89E 113.0 . .
H89D C89A H89E 110.4 . .
C89A C90A C91A 112(2) . .
C89A C90A H90C 109.2 . .
C91A C90A H90C 109.2 . .
C89A C90A H90D 109.2 . .
C91A C90A H90D 109.2 . .
H90C C90A H90D 107.9 . .
C92A C91A C90A 105(2) . .
C92A C91A H91C 110.8 . .
C90A C91A H91C 110.8 . .
C92A C91A H91D 110.8 . .
C90A C91A H91D 110.8 . .
H91C C91A H91D 108.9 . .
O8A C92A C91A 96(2) . .
O8A C92A H92D 112.5 . .
C91A C92A H92D 112.5 . .
O8A C92A H92E 112.5 . .
C91A C92A H92E 112.5 . .
H92D C92A H92E 110.0 . .
C92A O8A C89A 117(3) . .
C92A O8A K2 111(3) . .
C89A O8A K2 108(3) . .
C93 C94 O11 103.6(12) . .
C93 C94 H94A 111.0 . .
O11 C94 H94A 111.0 . .
C93 C94 H94B 111.0 . .
O11 C94 H94B 111.0 . .
H94A C94 H94B 109.0 . .
O11 C95 C96 109.0(10) . .
O11 C95 H95A 109.9 . .
C96 C95 H95A 109.9 . .
O11 C95 H95B 109.9 . .
C96 C95 H95B 109.9 . .
H95A C95 H95B 108.3 . .
C95 O11 C94 114.6(8) . .
C95 O11 K3 111.8(6) . .
C94 O11 K3 131.3(7) . .
C94A C93A H93D 109.5 . .
C94A C93A H93E 109.5 . .
H93D C93A H93E 109.5 . .
C94A C93A H93F 109.5 . .
H93D C93A H93F 109.5 . .
H93E C93A H93F 109.5 . .
C93A C94A O11A 106(2) . .
C93A C94A H94C 110.5 . .
O11A C94A H94C 110.5 . .
C93A C94A H94D 110.5 . .
O11A C94A H94D 110.5 . .
H94C C94A H94D 108.7 . .
O11A C95A C96A 118(2) . .
O11A C95A H95C 107.9 . .
C96A C95A H95C 107.9 . .
O11A C95A H95D 107.9 . .
C96A C95A H95D 107.9 . .
H95C C95A H95D 107.2 . .
C95A C96A H96D 109.5 . .
C95A C96A H96E 109.5 . .
H96D C96A H96E 109.5 . .
C95A C96A H96F 109.5 . .
H96D C96A H96F 109.5 . .
H96E C96A H96F 109.5 . .
C95A O11A C94A 108.8(18) . .
C95A O11A K3 119.8(17) . .
C94A O11A K3 115(2) . .
C98 C97 O12 93.9(11) . .
C98 C97 H97A 112.9 . .
O12 C97 H97A 112.9 . .
C98 C97 H97B 112.9 . .
O12 C97 H97B 112.9 . .
H97A C97 H97B 110.4 . .
C97 C98 C99 112.4(13) . .
C97 C98 H98A 109.1 . .
C99 C98 H98A 109.1 . .
C97 C98 H98B 109.1 . .
C99 C98 H98B 109.1 . .
H98A C98 H98B 107.9 . .
C100 C99 C98 102.2(11) . .
C100 C99 H99A 111.3 . .
C98 C99 H99A 111.3 . .
C100 C99 H99B 111.3 . .
C98 C99 H99B 111.3 . .
H99A C99 H99B 109.2 . .
O12 C100 C99 99.0(12) . .
O12 C100 H10A 112.0 . .
C99 C100 H10A 112.0 . .
O12 C100 H10B 112.0 . .
C99 C100 H10B 112.0 . .
H10A C100 H10B 109.6 . .
C100 O12 C97 122.7(11) . .
C100 O12 K4 118.3(8) . .
C97 O12 K4 116.5(9) . .
C98A C97A H97C 109.5 . .
C98A C97A H97D 109.5 . .
H97C C97A H97D 109.5 . .
C98A C97A H97E 109.5 . .
H97C C97A H97E 109.5 . .
H97D C97A H97E 109.5 . .
C97A C98A O12A 124.6(18) . .
C97A C98A H98C 106.2 . .
O12A C98A H98C 106.2 . .
C97A C98A H98D 106.2 . .
O12A C98A H98D 106.2 . .
H98C C98A H98D 106.4 . .
C10A C99A O12A 110(2) . .
C10A C99A H99C 109.7 . .
O12A C99A H99C 109.7 . .
C10A C99A H99D 109.7 . .
O12A C99A H99D 109.7 . .
H99C C99A H99D 108.2 . .
C99A C10A H10D 109.5 . .
C99A C10A H10E 109.5 . .
H10D C10A H10E 109.5 . .
C99A C10A H10F 109.5 . .
H10D C10A H10F 109.5 . .
H10E C10A H10F 109.5 . .
C98A O12A C99A 105.0(16) . .
C98A O12A K4 131.6(11) . .
C99A O12A K4 123.1(11) . .
O3 K1 O3A 8.4(6) . .
O3 K1 O6 90.9(4) . .
O3A K1 O6 86.1(10) . .
O3 K1 O4 159.1(2) . .
O3A K1 O4 150.8(5) . .
O6 K1 O4 76.85(13) . .
O3 K1 O1 117.6(4) . .
O3A K1 O1 123.3(9) . .
O6 K1 O1 149.93(14) . .
O4 K1 O1 78.24(13) . .
O3 K1 C2 95.5(3) . .
O3A K1 C2 102.6(8) . .
O6 K1 C2 154.70(17) . .
O4 K1 C2 102.80(16) . .
O1 K1 C2 26.12(15) . .
O3 K1 C1 90.7(3) . .
O3A K1 C1 99.0(5) . .
O6 K1 C1 131.61(15) . .
O4 K1 C1 110.09(15) . .
O1 K1 C1 45.60(14) . .
C2 K1 C1 24.29(16) . .
O3 K1 C23 149.7(4) . .
O3A K1 C23 143.8(8) . .
O6 K1 C23 97.06(15) . .
O4 K1 C23 23.60(14) . .
O1 K1 C23 63.58(14) . .
C2 K1 C23 89.70(17) . .
C1 K1 C23 105.20(16) . .
O3 K1 C46 110.6(5) . .
O3A K1 C46 107.0(10) . .
O6 K1 C46 22.37(13) . .
O4 K1 C46 61.69(15) . .
O1 K1 C46 127.76(15) . .
C2 K1 C46 136.59(17) . .
C1 K1 C46 118.37(16) . .
C23 K1 C46 84.67(17) . .
O3 K1 Ge1 103.7(3) . .
O3A K1 Ge1 111.4(6) . .
O6 K1 Ge1 101.20(10) . .
O4 K1 Ge1 95.28(10) . .
O1 K1 Ge1 64.64(9) . .
C2 K1 Ge1 53.50(13) . .
C1 K1 Ge1 32.31(11) . .
C23 K1 Ge1 103.32(12) . .
C46 K1 Ge1 86.06(11) . .
O3 K1 Ge2 98.4(3) . .
O3A K1 Ge2 91.7(7) . .
O6 K1 Ge2 92.30(10) . .
O4 K1 Ge2 65.82(10) . .
O1 K1 Ge2 92.66(10) . .
C2 K1 Ge2 110.85(14) . .
C1 K1 Ge2 135.13(12) . .
C23 K1 Ge2 52.25(12) . .
C46 K1 Ge2 99.29(12) . .
Ge1 K1 Ge2 153.76(6) . .
O3 K1 K4 139.2(2) . 2_556
O3A K1 K4 147.3(6) . 2_556
O6 K1 K4 118.14(10) . 2_556
O4 K1 K4 61.38(9) . 2_556
O1 K1 K4 32.84(9) . 2_556
C2 K1 K4 46.23(13) . 2_556
C1 K1 K4 48.79(11) . 2_556
C23 K1 K4 59.61(12) . 2_556
C46 K1 K4 95.79(11) . 2_556
Ge1 K1 K4 46.10(3) . 2_556
Ge2 K1 K4 107.66(5) . 2_556
O8A K2 O8 46.4(13) . .
O8A K2 O7 143.7(13) . .
O8 K2 O7 161.99(19) . .
O8A K2 O9 70.9(13) . .
O8 K2 O9 113.92(19) . .
O7 K2 O9 72.78(13) . .
O8A K2 O4 145.4(13) . .
O8 K2 O4 105.68(19) . .
O7 K2 O4 69.56(13) . .
O9 K2 O4 140.40(15) . .
O8A K2 C23 120.8(13) . .
O8 K2 C23 87.3(2) . .
O7 K2 C23 92.29(16) . .
O9 K2 C23 152.80(17) . .
O4 K2 C23 25.03(15) . .
O8A K2 C22 105.9(12) . .
O8 K2 C22 87.9(2) . .
O7 K2 C22 99.08(15) . .
O9 K2 C22 134.03(16) . .
O4 K2 C22 44.69(14) . .
C23 K2 C22 24.27(16) . .
O8A K2 C44 156.4(12) . .
O8 K2 C44 140.8(2) . .
O7 K2 C44 22.10(12) . .
O9 K2 C44 89.93(14) . .
O4 K2 C44 57.60(13) . .
C23 K2 C44 82.55(17) . .
C22 K2 C44 97.32(16) . .
O8A K2 Ge2 102.2(11) . .
O8 K2 Ge2 108.34(17) . .
O7 K2 Ge2 85.42(9) . .
O9 K2 Ge2 102.34(11) . .
O4 K2 Ge2 63.23(9) . .
C23 K2 Ge2 52.82(13) . .
C22 K2 Ge2 31.96(11) . .
C44 K2 Ge2 95.21(11) . .
O8A K2 Ge3 113.3(11) . .
O8 K2 Ge3 97.13(17) . .
O7 K2 Ge3 65.66(9) . .
O9 K2 Ge3 88.88(10) . .
O4 K2 Ge3 86.61(9) . .
C23 K2 Ge3 105.86(13) . .
C22 K2 Ge3 129.88(13) . .
C44 K2 Ge3 50.68(10) . .
Ge2 K2 Ge3 144.47(5) . .
O11 K3 O11A 11.3(8) . .
O11 K3 O10 164.3(3) . .
O11A K3 O10 168.2(6) . .
O11 K3 O2 97.0(2) . 2_546
O11A K3 O2 87.3(7) . 2_546
O10 K3 O2 85.77(13) . 2_546
O11 K3 C43 93.3(2) . .
O11A K3 C43 97.2(6) . .
O10 K3 C43 94.28(15) . .
O2 K3 C43 140.34(16) 2_546 .
O11 K3 C44 97.4(2) . .
O11A K3 C44 105.2(7) . .
O10 K3 C44 84.17(14) . .
O2 K3 C44 159.71(17) 2_546 .
C43 K3 C44 24.30(15) . .
O11 K3 C4 118.5(3) . 2_546
O11A K3 C4 107.9(8) . 2_546
O10 K3 C4 67.83(15) . 2_546
O2 K3 C4 23.88(14) 2_546 2_546
C43 K3 C4 122.96(18) . 2_546
C44 K3 C4 136.57(18) . 2_546
O11 K3 Ge3 110.1(2) . .
O11A K3 Ge3 108.0(6) . .
O10 K3 Ge3 83.39(10) . .
O2 K3 Ge3 108.41(12) 2_546 .
C43 K3 Ge3 32.91(11) . .
C44 K3 Ge3 52.91(11) . .
C4 K3 Ge3 90.13(13) 2_546 .
O11 K3 Ge4 97.4(2) . .
O11A K3 Ge4 104.3(7) . .
O10 K3 Ge4 66.99(10) . .
O2 K3 Ge4 96.24(11) 2_546 .
C43 K3 Ge4 120.28(12) . .
C44 K3 Ge4 95.98(11) . .
C4 K3 Ge4 102.18(13) 2_546 .
Ge3 K3 Ge4 139.86(5) . .
O11 K3 K4 129.4(2) . .
O11A K3 K4 129.4(6) . .
O10 K3 K4 38.76(9) . .
O2 K3 K4 64.91(10) 2_546 .
C43 K3 K4 131.55(12) . .
C44 K3 K4 114.97(11) . .
C4 K3 K4 60.68(12) 2_546 .
Ge3 K3 K4 120.37(5) . .
Ge4 K3 K4 44.33(3) . .
O12 K4 O12A 9.6(8) . .
O12 K4 O5 84.9(3) . 2_546
O12A K4 O5 94.5(7) . 2_546
O12 K4 O1 154.7(3) . 2_546
O12A K4 O1 158.6(6) . 2_546
O5 K4 O1 80.85(13) 2_546 2_546
O12 K4 C64 97.3(3) . .
O12A K4 C64 90.8(5) . .
O5 K4 C64 132.25(17) 2_546 .
O1 K4 C64 107.81(16) 2_546 .
O12 K4 C65 102.8(3) . .
O12A K4 C65 94.0(5) . .
O5 K4 C65 156.20(17) 2_546 .
O1 K4 C65 98.58(16) 2_546 .
C64 K4 C65 25.40(16) . .
O12 K4 O10 123.7(3) . .
O12A K4 O10 114.2(6) . .
O5 K4 O10 150.27(14) 2_546 .
O1 K4 O10 74.96(12) 2_546 .
C64 K4 O10 44.87(15) . .
C65 K4 O10 24.53(14) . .
O12 K4 Ge1 95.9(3) . 2_546
O12A K4 Ge1 94.0(7) . 2_546
O5 K4 Ge1 101.28(11) 2_546 2_546
O1 K4 Ge1 66.82(10) 2_546 2_546
C64 K4 Ge1 125.65(14) . 2_546
C65 K4 Ge1 100.26(13) . 2_546
O10 K4 Ge1 84.93(8) . 2_546
O12 K4 C2 147.7(3) . 2_546
O12A K4 C2 144.5(8) . 2_546
O5 K4 C2 101.14(15) 2_546 2_546
O1 K4 C2 23.07(14) 2_546 2_546
C64 K4 C2 101.41(17) . 2_546
C65 K4 C2 84.41(16) . 2_546
O10 K4 C2 59.91(13) . 2_546
Ge1 K4 C2 51.86(12) 2_546 2_546
O12 K4 C25 106.2(3) . 2_546
O12A K4 C25 115.7(7) . 2_546
O5 K4 C25 22.25(15) 2_546 2_546
O1 K4 C25 63.68(15) 2_546 2_546
C64 K4 C25 121.21(18) . 2_546
C65 K4 C25 139.00(18) . 2_546
O10 K4 C25 128.03(16) . 2_546
Ge1 K4 C25 104.81(12) 2_546 2_546
C2 K4 C25 86.17(16) 2_546 2_546
O12 K4 Ge4 111.8(3) . .
O12A K4 Ge4 109.7(6) . .
O5 K4 Ge4 102.16(12) 2_546 .
O1 K4 Ge4 91.72(10) 2_546 .
C64 K4 Ge4 33.16(12) . .
C65 K4 Ge4 54.05(12) . .
O10 K4 Ge4 62.16(8) . .
Ge1 K4 Ge4 144.96(6) 2_546 .
C2 K4 Ge4 98.01(12) 2_546 .
C25 K4 Ge4 88.17(13) 2_546 .
O12 K4 K1 119.6(2) . 2_546
O12A K4 K1 124.3(5) . 2_546
O5 K4 K1 65.38(10) 2_546 2_546
O1 K4 K1 35.08(9) 2_546 2_546
C64 K4 K1 141.90(13) . 2_546
C65 K4 K1 125.75(14) . 2_546
O10 K4 K1 101.44(9) . 2_546
Ge1 K4 K1 46.89(3) 2_546 2_546
C2 K4 K1 41.73(10) 2_546 2_546
C25 K4 K1 60.03(12) 2_546 2_546
Ge4 K4 K1 124.75(5) . 2_546
C8 N1 C10 122.2(5) . .
C8 N1 Ge1 116.9(4) . .
C10 N1 Ge1 121.0(4) . .
C29 N2 C31 120.2(6) . .
C29 N2 Ge2 117.2(5) . .
C31 N2 Ge2 122.3(4) . .
C50 N3 C52 120.3(5) . .
C50 N3 Ge3 116.7(4) . .
C52 N3 Ge3 122.4(4) . .
C71 N4 C73 118.3(5) . .
C71 N4 Ge4 116.8(5) . .
C73 N4 Ge4 124.8(4) . .
C2 O1 C3 102.8(5) . .
C2 O1 K4 105.7(4) . 2_556
C3 O1 K4 131.3(4) . 2_556
C2 O1 K1 85.7(3) . .
C3 O1 K1 108.7(4) . .
K4 O1 K1 112.08(15) 2_556 .
C4 O2 C3 103.0(5) . .
C4 O2 K3 100.2(3) . 2_556
C3 O2 K3 121.1(4) . 2_556
C23 O4 C24 104.1(5) . .
C23 O4 K1 100.6(4) . .
C24 O4 K1 128.0(4) . .
C23 O4 K2 84.6(4) . .
C24 O4 K2 108.4(4) . .
K1 O4 K2 118.93(14) . .
C25 O5 C24 103.6(5) . .
C25 O5 K4 108.2(4) . 2_556
C24 O5 K4 118.5(4) . 2_556
C46 O6 C45 101.2(4) . .
C46 O6 K1 110.4(3) . .
C45 O6 K1 118.6(4) . .
C44 O7 C45 103.3(5) . .
C44 O7 K2 110.4(3) . .
C45 O7 K2 130.0(4) . .
C67 O9 C66 102.6(5) . .
C67 O9 K2 113.0(3) . .
C66 O9 K2 115.3(4) . .
C65 O10 C66 103.6(5) . .
C65 O10 K3 115.6(4) . .
C66 O10 K3 131.1(4) . .
C65 O10 K4 72.3(3) . .
C66 O10 K4 108.8(4) . .
K3 O10 K4 110.19(14) . .

loop_
_geom_bond_atom_site_label_1
_geom_bond_atom_site_label_2
_geom_bond_distance
_geom_bond_site_symmetry_2
Ge1 N1 1.916(5) .
Ge1 C1 1.919(6) .
Ge1 K4 3.4798(17) 2_556
Ge1 K1 3.5252(17) .
Ge2 N2 1.916(5) .
Ge2 C22 1.926(6) .
Ge2 K1 3.5357(19) .
Ge2 K2 3.5838(18) .
Ge3 N3 1.927(5) .
Ge3 C43 1.935(6) .
Ge3 K3 3.5246(17) .
Ge3 K2 3.6461(18) .
Ge4 N4 1.913(5) .
Ge4 C64 1.926(7) .
Ge4 K4 3.5000(17) .
Ge4 K3 3.5400(18) .
C1 C2 1.384(9) .
C1 C7 1.464(9) .
C1 K1 3.341(6) .
C2 C4 1.361(9) .
C2 O1 1.418(8) .
C2 K1 3.212(6) .
C2 K4 3.485(7) 2_556
C3 O2 1.438(8) .
C3 O1 1.458(8) .
C3 H3A 0.9900 .
C3 H3B 0.9900 .
C4 C5 1.392(10) .
C4 O2 1.401(8) .
C4 K3 3.407(7) 2_556
C5 C6 1.355(10) .
C5 H5 0.9500 .
C6 C7 1.436(9) .
C6 H6 0.9500 .
C7 C8 1.375(9) .
C8 N1 1.377(8) .
C8 C9 1.508(9) .
C9 H9A 0.9800 .
C9 H9B 0.9800 .
C9 H9C 0.9800 .
C10 C11 1.402(8) .
C10 C18 1.406(8) .
C10 N1 1.425(8) .
C11 C15 1.378(9) .
C11 C12 1.513(8) .
C12 C14 1.516(10) .
C12 C13 1.530(9) .
C12 H12 1.0000 .
C13 H13A 0.9800 .
C13 H13B 0.9800 .
C13 H13C 0.9800 .
C14 H14A 0.9800 .
C14 H14B 0.9800 .
C14 H14C 0.9800 .
C15 C16 1.392(9) .
C15 H15 0.9500 .
C16 C17 1.377(9) .
C16 H16 0.9500 .
C17 C18 1.379(9) .
C17 H17 0.9500 .
C18 C19 1.524(9) .
C19 C21 1.509(10) .
C19 C20 1.525(10) .
C19 H19 1.0000 .
C20 H20A 0.9800 .
C20 H20B 0.9800 .
C20 H20C 0.9800 .
C21 H21A 0.9800 .
C21 H21B 0.9800 .
C21 H21C 0.9800 .
C22 C23 1.400(9) .
C22 C28 1.461(9) .
C22 K2 3.377(6) .
C23 C25 1.358(9) .
C23 O4 1.388(8) .
C23 K2 3.265(6) .
C23 K1 3.407(8) .
C24 O5 1.440(8) .
C24 O4 1.448(8) .
C24 H24A 0.9900 .
C24 H24B 0.9900 .
C25 O5 1.394(8) .
C25 C26 1.397(10) .
C25 K4 3.496(7) 2_556
C26 C27 1.378(10) .
C26 H26 0.9500 .
C27 C28 1.442(10) .
C27 H27 0.9500 .
C28 C29 1.392(10) .
C29 N2 1.360(8) .
C29 C30 1.520(10) .
C30 H30A 0.9800 .
C30 H30B 0.9800 .
C30 H30C 0.9800 .
C31 C39 1.407(11) .
C31 C32 1.407(11) .
C31 N2 1.443(9) .
C32 C36 1.405(12) .
C32 C33 1.525(12) .
C33 C35 1.530(12) .
C33 C34 1.536(13) .
C33 H33 1.0000 .
C34 H34A 0.9800 .
C34 H34B 0.9800 .
C34 H34C 0.9800 .
C35 H35A 0.9800 .
C35 H35B 0.9800 .
C35 H35C 0.9800 .
C36 C37 1.375(14) .
C36 H36 0.9500 .
C37 C38 1.348(14) .
C37 H37 0.9500 .
C38 C39 1.396(12) .
C38 H38 0.9500 .
C39 C40 1.528(12) .
C40 C41 1.513(12) .
C40 C42 1.524(11) .
C40 H40 1.0000 .
C41 H41A 0.9800 .
C41 H41B 0.9800 .
C41 H41C 0.9800 .
C42 H42A 0.9800 .
C42 H42B 0.9800 .
C42 H42C 0.9800 .
C43 C44 1.388(8) .
C43 C49 1.460(9) .
C43 K3 3.235(6) .
C44 C46 1.353(9) .
C44 O7 1.406(7) .
C44 K3 3.341(6) .
C44 K2 3.504(7) .
C45 O7 1.427(8) .
C45 O6 1.454(7) .
C45 H45A 0.9900 .
C45 H45B 0.9900 .
C46 C47 1.396(9) .
C46 O6 1.412(7) .
C46 K1 3.477(6) .
C47 C48 1.366(9) .
C47 H47 0.9500 .
C48 C49 1.417(9) .
C48 H48 0.9500 .
C49 C50 1.388(9) .
C50 N3 1.371(8) .
C50 C51 1.508(9) .
C51 H51A 0.9800 .
C51 H51B 0.9800 .
C51 H51C 0.9800 .
C52 C53 1.393(10) .
C52 N3 1.420(8) .
C52 C60 1.421(10) .
C53 C57 1.400(10) .
C53 C54 1.516(11) .
C54 C55 1.520(11) .
C54 C56 1.535(14) .
C54 H54 1.0000 .
C55 H55A 0.9800 .
C55 H55B 0.9800 .
C55 H55C 0.9800 .
C56 H56A 0.9800 .
C56 H56B 0.9800 .
C56 H56C 0.9800 .
C57 C58 1.367(11) .
C57 H57 0.9500 .
C58 C59 1.377(12) .
C58 H58 0.9500 .
C59 C60 1.393(10) .
C59 H59 0.9500 .
C60 C61 1.531(11) .
C61 C63 1.513(12) .
C61 C62 1.550(13) .
C61 H61 1.0000 .
C62 H62A 0.9800 .
C62 H62B 0.9800 .
C62 H62C 0.9800 .
C63 H63A 0.9800 .
C63 H63B 0.9800 .
C63 H63C 0.9800 .
C64 C65 1.396(9) .
C64 C70 1.452(9) .
C64 K4 3.142(6) .
C65 C67 1.356(9) .
C65 O10 1.397(8) .
C65 K4 3.204(6) .
C66 O9 1.440(8) .
C66 O10 1.445(8) .
C66 H66A 0.9900 .
C66 H66B 0.9900 .
C67 C68 1.394(9) .
C67 O9 1.401(8) .
C68 C69 1.364(9) .
C68 H68 0.9500 .
C69 C70 1.422(9) .
C69 H69 0.9500 .
C70 C71 1.401(9) .
C71 N4 1.371(8) .
C71 C72 1.507(9) .
C72 H72A 0.9800 .
C72 H72B 0.9800 .
C72 H72C 0.9800 .
C73 C81 1.395(9) .
C73 C74 1.415(9) .
C73 N4 1.438(8) .
C74 C78 1.375(10) .
C74 C75 1.529(9) .
C75 C76 1.473(12) .
C75 C77 1.525(11) .
C75 H75 1.0000 .
C76 H76A 0.9800 .
C76 H76B 0.9800 .
C76 H76C 0.9800 .
C77 H77A 0.9800 .
C77 H77B 0.9800 .
C77 H77C 0.9800 .
C78 C79 1.370(10) .
C78 H78 0.9500 .
C79 C80 1.382(10) .
C79 H79 0.9500 .
C80 C81 1.378(9) .
C80 H80 0.9500 .
C81 C82 1.530(9) .
C82 C84 1.515(11) .
C82 C83 1.540(10) .
C82 H82 1.0000 .
C83 H83A 0.9800 .
C83 H83B 0.9800 .
C83 H83C 0.9800 .
C84 H84A 0.9800 .
C84 H84B 0.9800 .
C84 H84C 0.9800 .
C85 C86 1.441(12) .
C85 H85A 0.9800 .
C85 H85B 0.9800 .
C85 H85C 0.9800 .
C86 O3 1.519(12) .
C86 H86A 0.9900 .
C86 H86B 0.9900 .
C87 O3 1.454(11) .
C87 C88 1.496(11) .
C87 H87A 0.9900 .
C87 H87B 0.9900 .
C88 H88A 0.9800 .
C88 H88B 0.9800 .
C88 H88C 0.9800 .
O3 K1 2.651(9) .
C85A C86A 1.433(17) .
C85A H85D 0.9800 .
C85A H85E 0.9800 .
C85A H85F 0.9800 .
C86A O3A 1.540(15) .
C86A H86C 0.9900 .
C86A H86D 0.9900 .
C87A O3A 1.484(15) .
C87A C88A 1.494(17) .
C87A H87C 0.9900 .
C87A H87D 0.9900 .
C88A H88D 0.9800 .
C88A H88E 0.9800 .
C88A H88F 0.9800 .
O3A K1 2.723(14) .
C89 C90 1.526(12) .
C89 H89A 0.9800 .
C89 H89B 0.9800 .
C89 H89C 0.9800 .
C90 O8 1.470(9) .
C90 H90A 0.9900 .
C90 H90B 0.9900 .
C91 O8 1.492(10) .
C91 C92 1.542(12) .
C91 H91A 0.9900 .
C91 H91B 0.9900 .
C92 H92A 0.9800 .
C92 H92B 0.9800 .
C92 H92C 0.9800 .
O8 K2 2.728(7) .
C89A C90A 1.44(3) .
C89A O8A 1.47(3) .
C89A H89D 0.9900 .
C89A H89E 0.9900 .
C90A C91A 1.50(3) .
C90A H90C 0.9900 .
C90A H90D 0.9900 .
C91A C92A 1.49(3) .
C91A H91C 0.9900 .
C91A H91D 0.9900 .
C92A O8A 1.38(3) .
C92A H92D 0.9900 .
C92A H92E 0.9900 .
O8A K2 2.677(17) .
C93 C94 1.466(14) .
C93 H93A 0.9800 .
C93 H93B 0.9800 .
C93 H93C 0.9800 .
C94 O11 1.479(11) .
C94 H94A 0.9900 .
C94 H94B 0.9900 .
C95 O11 1.454(10) .
C95 C96 1.502(13) .
C95 H95A 0.9900 .
C95 H95B 0.9900 .
C96 H96A 0.9800 .
C96 H96B 0.9800 .
C96 H96C 0.9800 .
O11 K3 2.655(8) .
C93A C94A 1.464(17) .
C93A H93D 0.9800 .
C93A H93E 0.9800 .
C93A H93F 0.9800 .
C94A O11A 1.492(16) .
C94A H94C 0.9900 .
C94A H94D 0.9900 .
C95A O11A 1.468(15) .
C95A C96A 1.489(18) .
C95A H95C 0.9900 .
C95A H95D 0.9900 .
C96A H96D 0.9800 .
C96A H96E 0.9800 .
C96A H96F 0.9800 .
O11A K3 2.684(14) .
C97 C98 1.442(18) .
C97 O12 1.463(19) .
C97 H97A 0.9900 .
C97 H97B 0.9900 .
C98 C99 1.496(18) .
C98 H98A 0.9900 .
C98 H98B 0.9900 .
C99 C100 1.486(19) .
C99 H99A 0.9900 .
C99 H99B 0.9900 .
C100 O12 1.376(16) .
C100 H10A 0.9900 .
C100 H10B 0.9900 .
O12 K4 2.620(9) .
C97A C98A 1.426(17) .
C97A H97C 0.9800 .
C97A H97D 0.9800 .
C97A H97E 0.9800 .
C98A O12A 1.435(14) .
C98A H98C 0.9900 .
C98A H98D 0.9900 .
C99A C10A 1.484(18) .
C99A O12A 1.508(15) .
C99A H99C 0.9900 .
C99A H99D 0.9900 .
C10A H10D 0.9800 .
C10A H10E 0.9800 .
C10A H10F 0.9800 .
O12A K4 2.639(13) .
K1 O6 2.723(4) .
K1 O4 2.865(5) .
K1 O1 2.991(5) .
K1 K4 4.822(2) 2_556
K2 O7 2.756(5) .
K2 O9 2.856(4) .
K2 O4 3.089(5) .
K3 O10 2.752(5) .
K3 O2 2.867(5) 2_546
K3 C4 3.407(7) 2_546
K3 K4 5.008(2) .
K4 O5 2.799(5) 2_546
K4 O1 2.822(5) 2_546
K4 O10 3.341(5) .
K4 Ge1 3.4797(17) 2_546
K4 C2 3.485(7) 2_546
K4 C25 3.496(7) 2_546
K4 K1 4.822(2) 2_546
O1 K4 2.822(5) 2_556
O2 K3 2.867(5) 2_556
O5 K4 2.799(5) 2_556
